data_7120405
loop_
_publ_author_name
'Ogoshi, Tomoki'
'Sueto, Ryuta'
'Hamada, Yukie'
'Doitomi, Kazuki'
'Hirao, Hajime'
'Sakata, Yoko'
'Akine, Shigehisa'
'Kakuta, Takahiro'
'Yamagishi, Tada-aki'

_publ_section_title
;
 Alkane-Length Sorting Using Activated Pillar[5]arene Crystals
;
_journal_name_full 'Chem. Commun.'
_journal_paper_doi 10.1039/C7CC04454B
_journal_year 2017
_chemical_formula_moiety C63.52H86.98Cl3O10
_chemical_formula_sum 'C63.52 H86.98 Cl3 O10'
_chemical_formula_weight 1116.90
_chemical_name_common pillar[5]arene_hexadecane
_space_group_crystal_system monoclinic
_space_group_IT_number 14
_space_group_name_Hall '-P 2ybc'
_space_group_name_H-M_alt 'P 1 21/c 1'
_symmetry_space_group_name_Hall '-P 2ybc'
_symmetry_space_group_name_H-M 'P 1 21/c 1'
_atom_sites_solution_hydrogens geom
_audit_creation_method SHELXL-2014/7
_audit_update_record
;
2017-06-08 deposited with the CCDC.
2017-07-10 downloaded from the CCDC.
;
_cell_angle_alpha 90
_cell_angle_beta 95.977(2)
_cell_angle_gamma 90
_cell_formula_units_Z 8
_cell_length_a 12.3726(9)
_cell_length_b 32.286(2)
_cell_length_c 31.310(2)
_cell_measurement_reflns_used 44656
_cell_measurement_temperature 93
_cell_measurement_theta_max 24.999
_cell_measurement_theta_min 3.014
_cell_volume 12439.2(14)
_computing_cell_refinement 'CrystalClear (Rigaku/MSC Inc., 2006)'
_computing_data_collection 'CrystalClear (Rigaku/MSC Inc., 2006)'
_computing_data_reduction 'CrystalClear (Rigaku/MSC Inc., 2006)'
_computing_molecular_graphics ORTEP-3
_computing_publication_material ORTEP-3
_computing_structure_refinement 'SHELXL-2014 (Sheldrick, 2014)'
_computing_structure_solution SIR97
_diffrn_ambient_temperature 93
_diffrn_detector_area_resol_mean 14.4613
_diffrn_measured_fraction_theta_full 0.996
_diffrn_measured_fraction_theta_max 0.996
_diffrn_measurement_device_type 'Rigaku Mercury (2x2 bin mode)'
_diffrn_measurement_method dtprofit.ref
_diffrn_radiation_type MoK\a
_diffrn_radiation_wavelength 0.71073
_diffrn_reflns_av_R_equivalents 0.0696
_diffrn_reflns_av_unetI/netI 0.0610
_diffrn_reflns_Laue_measured_fraction_full 0.996
_diffrn_reflns_Laue_measured_fraction_max 0.996
_diffrn_reflns_limit_h_max 13
_diffrn_reflns_limit_h_min -14
_diffrn_reflns_limit_k_max 38
_diffrn_reflns_limit_k_min -38
_diffrn_reflns_limit_l_max 37
_diffrn_reflns_limit_l_min -34
_diffrn_reflns_number 111739
_diffrn_reflns_point_group_measured_fraction_full 0.996
_diffrn_reflns_point_group_measured_fraction_max 0.996
_diffrn_reflns_theta_full 24.999
_diffrn_reflns_theta_max 24.999
_diffrn_reflns_theta_min 3.014
_exptl_absorpt_coefficient_mu 0.202
_exptl_absorpt_correction_T_max 1.0000
_exptl_absorpt_correction_T_min 0.6869
_exptl_absorpt_correction_type multi-scan
_exptl_absorpt_process_details 'CrystalClear (Rigaku/MSC Inc., 2006)'
_exptl_crystal_colour colorless
_exptl_crystal_density_diffrn 1.193
_exptl_crystal_description prismatic
_exptl_crystal_F_000 4793
_exptl_crystal_size_max 0.400
_exptl_crystal_size_mid 0.100
_exptl_crystal_size_min 0.100
_refine_diff_density_max 0.925
_refine_diff_density_min -0.489
_refine_diff_density_rms 0.076
_refine_ls_extinction_method none
_refine_ls_goodness_of_fit_ref 1.089
_refine_ls_hydrogen_treatment constr
_refine_ls_matrix_type full
_refine_ls_number_parameters 2065
_refine_ls_number_reflns 21837
_refine_ls_number_restraints 1022
_refine_ls_restrained_S_all 1.078
_refine_ls_R_factor_all 0.0982
_refine_ls_R_factor_gt 0.0803
_refine_ls_shift/su_max 0.001
_refine_ls_shift/su_mean 0.000
_refine_ls_structure_factor_coef Fsqd
_refine_ls_weighting_details 'w=1/[\s^2^(Fo^2^)+(0.1219P)^2^+8.2646P] where P=(Fo^2^+2Fc^2^)/3'
_refine_ls_weighting_scheme calc
_refine_ls_wR_factor_gt 0.2081
_refine_ls_wR_factor_ref 0.2327
_reflns_Friedel_coverage 0.000
_reflns_number_gt 16743
_reflns_number_total 21837
_reflns_threshold_expression 'I > 2\s(I)'
_cod_data_source_file c7cc04454b2.cif
_cod_data_source_block ogp5c16
_cod_original_cell_volume 12439.0(15)
_cod_database_code 7120405
_shelx_shelxl_version_number 2014/7
_shelx_space_group_comment
;
The symmetry employed for this shelxl refinement is uniquely defined
by the following loop, which should always be used as a source of
symmetry information in preference to the above space-group names.
They are only intended as comments.
;
_shelx_estimated_absorpt_t_min 0.923
_shelx_estimated_absorpt_t_max 0.980

loop_
_space_group_symop_operation_xyz
'x, y, z'
'-x, y+1/2, -z+1/2'
'-x, -y, -z'
'x, -y-1/2, z-1/2'

loop_
_atom_site_label
_atom_site_type_symbol
_atom_site_fract_x
_atom_site_fract_y
_atom_site_fract_z
_atom_site_U_iso_or_equiv
_atom_site_adp_type
_atom_site_occupancy
_atom_site_site_symmetry_order
_atom_site_calc_flag
_atom_site_refinement_flags_posn
_atom_site_refinement_flags_adp
_atom_site_refinement_flags_occupancy
_atom_site_disorder_assembly
_atom_site_disorder_group
C1 C 1.0505(3) 1.02072(10) 0.16552(9) 0.0376(7) Uani 1 1 d . . . . .
H1 H 1.1119 1.0219 0.1476 0.045 Uiso 1 1 calc R U . . .
H2 H 0.9822 1.0210 0.1460 0.045 Uiso 1 1 calc R U . . .
C2 C 1.0670(2) 1.16267(9) 0.28176(9) 0.0349(6) Uani 1 1 d . . . . .
H3 H 0.9986 1.1788 0.2777 0.042 Uiso 1 1 calc R U . . .
H4 H 1.1279 1.1815 0.2774 0.042 Uiso 1 1 calc R U . . .
C3 C 1.1275(2) 1.08837(9) 0.45234(9) 0.0305(6) Uani 1 1 d . . . . .
H5 H 1.0680 1.0971 0.4691 0.037 Uiso 1 1 calc R U . . .
H6 H 1.1969 1.0978 0.4679 0.037 Uiso 1 1 calc R U . . .
C4 C 1.1290(2) 0.90733(9) 0.44260(9) 0.0342(6) Uani 1 1 d . . . . .
H7 H 1.1980 0.8964 0.4572 0.041 Uiso 1 1 calc R U . . .
H8 H 1.0687 0.8964 0.4578 0.041 Uiso 1 1 calc R U . . .
C5 C 1.0775(3) 0.86424(10) 0.26065(9) 0.0379(7) Uani 1 1 d . . . . .
H9 H 1.0115 0.8473 0.2534 0.046 Uiso 1 1 calc R U . . .
H10 H 1.1406 0.8484 0.2524 0.046 Uiso 1 1 calc R U . . .
C6 C 1.0538(2) 1.05881(9) 0.19413(9) 0.0332(6) Uani 1 1 d . . . . .
C7 C 0.9593(2) 1.07536(9) 0.20798(9) 0.0328(6) Uani 1 1 d . . . . .
C8 C 0.9644(2) 1.10934(9) 0.23503(9) 0.0335(6) Uani 1 1 d . . . . .
H11 H 0.8992 1.1203 0.2440 0.040 Uiso 1 1 calc R U . . .
C9 C 1.0630(2) 1.12772(9) 0.24929(9) 0.0319(6) Uani 1 1 d . . . . .
C10 C 1.1576(2) 1.11176(9) 0.23484(9) 0.0342(7) Uani 1 1 d . . . . .
C11 C 1.1525(2) 1.07747(9) 0.20792(9) 0.0336(6) Uani 1 1 d . . . . .
H12 H 1.2176 1.0666 0.1988 0.040 Uiso 1 1 calc R U . . .
C12 C 1.0821(2) 1.14521(8) 0.32703(9) 0.0303(6) Uani 1 1 d . . . . .
C13 C 0.9936(2) 1.13591(9) 0.34903(9) 0.0310(6) Uani 1 1 d . . . . .
C14 C 1.0084(2) 1.11827(9) 0.38971(9) 0.0311(6) Uani 1 1 d . . . . .
H13 H 0.9473 1.1125 0.4047 0.037 Uiso 1 1 calc R U . . .
C15 C 1.1127(2) 1.10901(8) 0.40856(9) 0.0279(6) Uani 1 1 d . . . . .
C16 C 1.2009(2) 1.11743(8) 0.38604(9) 0.0289(6) Uani 1 1 d . . . . .
C17 C 1.1853(2) 1.13628(9) 0.34599(9) 0.0317(6) Uani 1 1 d . . . . .
H14 H 1.2465 1.1431 0.3314 0.038 Uiso 1 1 calc R U . . .
C18 C 1.1281(2) 1.04136(8) 0.44917(8) 0.0274(6) Uani 1 1 d . . . . .
C19 C 1.0310(2) 1.01903(9) 0.44740(8) 0.0288(6) Uani 1 1 d . . . . .
C20 C 1.0330(2) 0.97590(9) 0.44598(8) 0.0307(6) Uani 1 1 d . . . . .
H15 H 0.9668 0.9610 0.4456 0.037 Uiso 1 1 calc R U . . .
C21 C 1.1298(2) 0.95434(9) 0.44518(8) 0.0309(6) Uani 1 1 d . . . . .
C22 C 1.2259(2) 0.97681(9) 0.44601(9) 0.0293(6) Uani 1 1 d . . . . .
C23 C 1.2246(2) 1.01977(9) 0.44832(9) 0.0299(6) Uani 1 1 d . . . . .
H16 H 1.2911 1.0346 0.4493 0.036 Uiso 1 1 calc R U . . .
C24 C 1.1155(2) 0.89253(8) 0.39635(9) 0.0314(6) Uani 1 1 d . . . . .
C25 C 1.0120(2) 0.88874(9) 0.37386(9) 0.0329(6) Uani 1 1 d . . . . .
C26 C 1.0015(2) 0.87915(9) 0.33042(9) 0.0337(6) Uani 1 1 d . . . . .
H17 H 0.9310 0.8774 0.3153 0.040 Uiso 1 1 calc R U . . .
C27 C 1.0921(2) 0.87209(9) 0.30866(9) 0.0322(6) Uani 1 1 d . . . . .
C28 C 1.1948(2) 0.87428(9) 0.33141(10) 0.0344(6) Uani 1 1 d . . . . .
C29 C 1.2051(2) 0.88485(9) 0.37492(10) 0.0333(6) Uani 1 1 d . . . . .
H18 H 1.2755 0.8868 0.3901 0.040 Uiso 1 1 calc R U . . .
C30 C 1.0673(2) 0.90441(9) 0.23539(9) 0.0337(6) Uani 1 1 d . . . . .
C31 C 0.9680(2) 0.92369(9) 0.22441(9) 0.0335(6) Uani 1 1 d . . . . .
C32 C 0.9635(2) 0.96122(9) 0.20204(9) 0.0341(6) Uani 1 1 d . . . . .
H19 H 0.8950 0.9739 0.1942 0.041 Uiso 1 1 calc R U . . .
C33 C 1.0572(2) 0.98029(9) 0.19098(9) 0.0343(6) Uani 1 1 d . . . . .
C34 C 1.1566(2) 0.96135(9) 0.20272(9) 0.0333(6) Uani 1 1 d . . . . .
C35 C 1.1610(2) 0.92364(9) 0.22398(9) 0.0352(7) Uani 1 1 d . . . . .
H20 H 1.2294 0.9106 0.2309 0.042 Uiso 1 1 calc R U . . .
O1 O 0.86353(16) 1.05574(7) 0.19316(7) 0.0401(5) Uani 1 1 d . . . . .
C36 C 0.7654(3) 1.07223(11) 0.20593(13) 0.0495(8) Uani 1 1 d . . . . .
H21 H 0.7554 1.1011 0.1957 0.059 Uiso 1 1 calc R U . . .
H22 H 0.7676 1.0721 0.2376 0.059 Uiso 1 1 calc R U . . .
C37 C 0.6740(3) 1.04576(12) 0.18661(14) 0.0577(10) Uani 1 1 d . . . . .
H23 H 0.6747 1.0450 0.1553 0.087 Uiso 1 1 calc R U . . .
H24 H 0.6048 1.0573 0.1937 0.087 Uiso 1 1 calc R U . . .
H25 H 0.6827 1.0176 0.1981 0.087 Uiso 1 1 calc R U . . .
O2 O 1.25295(17) 1.13195(7) 0.24884(7) 0.0419(5) Uani 1 1 d . . . . .
C38 C 1.3510(2) 1.11810(11) 0.23357(10) 0.0427(8) Uani 1 1 d . . . . .
H26 H 1.3432 1.1174 0.2018 0.051 Uiso 1 1 calc R U . . .
H27 H 1.3692 1.0899 0.2444 0.051 Uiso 1 1 calc R U . . .
C39 C 1.4386(3) 1.14808(13) 0.24988(12) 0.0550(9) Uani 1 1 d . . . . .
H28 H 1.4226 1.1754 0.2371 0.083 Uiso 1 1 calc R U . . .
H29 H 1.5088 1.1383 0.2420 0.083 Uiso 1 1 calc R U . . .
H30 H 1.4414 1.1501 0.2812 0.083 Uiso 1 1 calc R U . . .
O3 O 0.89176(16) 1.14524(7) 0.32849(6) 0.0375(5) Uani 1 1 d . . . . .
C40 C 0.8009(3) 1.13661(14) 0.35070(12) 0.0568(10) Uani 1 1 d . . . . .
H31 H 0.8074 1.1512 0.3786 0.068 Uiso 1 1 calc R U . . .
H32 H 0.7959 1.1065 0.3561 0.068 Uiso 1 1 calc R U . . .
C41 C 0.7014(3) 1.1513(2) 0.32300(14) 0.0900(18) Uani 1 1 d . . . . .
H33 H 0.7078 1.1810 0.3174 0.135 Uiso 1 1 calc R U . . .
H34 H 0.6367 1.1462 0.3378 0.135 Uiso 1 1 calc R U . . .
H35 H 0.6949 1.1362 0.2957 0.135 Uiso 1 1 calc R U . . .
O4 O 1.30191(15) 1.10619(6) 0.40551(6) 0.0312(4) Uani 1 1 d . . . . .
C42 C 1.3941(2) 1.11599(9) 0.38358(9) 0.0334(6) Uani 1 1 d . . . . .
H36 H 1.4013 1.1464 0.3809 0.040 Uiso 1 1 calc R U . . .
H37 H 1.3858 1.1038 0.3544 0.040 Uiso 1 1 calc R U . . .
C43 C 1.4923(2) 1.09853(10) 0.40914(10) 0.0370(7) Uani 1 1 d . . . . .
H38 H 1.4991 1.1105 0.4381 0.056 Uiso 1 1 calc R U . . .
H39 H 1.5572 1.1053 0.3950 0.056 Uiso 1 1 calc R U . . .
H40 H 1.4851 1.0684 0.4111 0.056 Uiso 1 1 calc R U . . .
O5 O 0.93690(15) 1.04172(6) 0.44681(6) 0.0317(4) Uani 1 1 d . . . . .
C44 C 0.8372(2) 1.01901(9) 0.44495(9) 0.0326(6) Uani 1 1 d . . . . .
H41 H 0.8372 1.0008 0.4704 0.039 Uiso 1 1 calc R U . . .
H42 H 0.8287 1.0015 0.4189 0.039 Uiso 1 1 calc R U . . .
C45 C 0.7456(2) 1.04963(10) 0.44393(10) 0.0393(7) Uani 1 1 d . . . . .
H43 H 0.7548 1.0669 0.4698 0.059 Uiso 1 1 calc R U . . .
H44 H 0.6763 1.0347 0.4429 0.059 Uiso 1 1 calc R U . . .
H45 H 0.7457 1.0672 0.4184 0.059 Uiso 1 1 calc R U . . .
O6 O 1.32000(15) 0.95368(6) 0.44533(6) 0.0335(4) Uani 1 1 d . . . . .
C46 C 1.4209(2) 0.97562(10) 0.44921(11) 0.0376(7) Uani 1 1 d . . . . .
H46 H 1.4268 0.9934 0.4751 0.045 Uiso 1 1 calc R U . . .
H47 H 1.4260 0.9934 0.4237 0.045 Uiso 1 1 calc R U . . .
C47 C 1.5101(3) 0.94384(11) 0.45272(13) 0.0513(9) Uani 1 1 d . . . . .
H48 H 1.5065 0.9274 0.4789 0.077 Uiso 1 1 calc R U . . .
H49 H 1.5807 0.9578 0.4540 0.077 Uiso 1 1 calc R U . . .
H50 H 1.5013 0.9256 0.4276 0.077 Uiso 1 1 calc R U . . .
O7 O 0.92424(16) 0.89588(7) 0.39703(6) 0.0370(5) Uani 1 1 d . . . . .
C48 C 0.8183(2) 0.89184(10) 0.37487(10) 0.0404(7) Uani 1 1 d . . . . .
H51 H 0.8082 0.8636 0.3628 0.048 Uiso 1 1 calc R U . . .
H52 H 0.8082 0.9120 0.3510 0.048 Uiso 1 1 calc R U . . .
C49 C 0.7375(3) 0.89983(11) 0.40649(12) 0.0484(8) Uani 1 1 d . . . . .
H53 H 0.7463 0.8790 0.4294 0.073 Uiso 1 1 calc R U . . .
H54 H 0.6637 0.8982 0.3918 0.073 Uiso 1 1 calc R U . . .
H55 H 0.7498 0.9275 0.4190 0.073 Uiso 1 1 calc R U . . .
O8 O 1.28201(16) 0.86648(7) 0.30828(7) 0.0409(5) Uani 1 1 d . . . . .
C50 C 1.3877(2) 0.86658(11) 0.33163(11) 0.0429(7) Uani 1 1 d . . . . .
H56 H 1.3912 0.8460 0.3552 0.051 Uiso 1 1 calc R U . . .
H57 H 1.4042 0.8943 0.3443 0.051 Uiso 1 1 calc R U . . .
C51 C 1.4675(3) 0.85590(14) 0.30079(14) 0.0622(11) Uani 1 1 d . . . . .
H58 H 1.4529 0.8279 0.2897 0.093 Uiso 1 1 calc R U . . .
H59 H 1.5413 0.8572 0.3155 0.093 Uiso 1 1 calc R U . . .
H60 H 1.4607 0.8757 0.2769 0.093 Uiso 1 1 calc R U . . .
O9 O 0.87668(16) 0.90358(6) 0.23621(7) 0.0375(5) Uani 1 1 d . . . . .
C52 C 0.7751(2) 0.92437(10) 0.22639(10) 0.0371(7) Uani 1 1 d . . . . .
H61 H 0.7610 0.9291 0.1951 0.044 Uiso 1 1 calc R U . . .
H62 H 0.7763 0.9515 0.2411 0.044 Uiso 1 1 calc R U . . .
C53 C 0.6878(3) 0.89709(10) 0.24168(11) 0.0426(7) Uani 1 1 d . . . . .
H63 H 0.6863 0.8706 0.2264 0.064 Uiso 1 1 calc R U . . .
H64 H 0.6171 0.9108 0.2359 0.064 Uiso 1 1 calc R U . . .
H65 H 0.7034 0.8922 0.2726 0.064 Uiso 1 1 calc R U . . .
O10 O 1.24724(16) 0.98240(7) 0.19165(7) 0.0395(5) Uani 1 1 d . . . . .
C54 C 1.3502(2) 0.96294(10) 0.20254(10) 0.0406(7) Uani 1 1 d . . . . .
H66 H 1.3544 0.9367 0.1865 0.049 Uiso 1 1 calc R U . . .
H67 H 1.3611 0.9568 0.2337 0.049 Uiso 1 1 calc R U . . .
C55 C 1.4352(3) 0.99285(11) 0.19050(12) 0.0483(8) Uani 1 1 d . . . . .
H68 H 1.4232 0.9987 0.1597 0.072 Uiso 1 1 calc R U . . .
H69 H 1.5074 0.9807 0.1973 0.072 Uiso 1 1 calc R U . . .
H70 H 1.4302 1.0186 0.2067 0.072 Uiso 1 1 calc R U . . .
C56 C 0.6155(2) 0.94036(9) 0.11187(9) 0.0337(6) Uani 1 1 d . . . . .
H71 H 0.5573 0.9554 0.1249 0.040 Uiso 1 1 calc R U . . .
H72 H 0.6859 0.9531 0.1226 0.040 Uiso 1 1 calc R U . . .
C57 C 0.6081(2) 0.76409(8) 0.15395(9) 0.0308(6) Uani 1 1 d . . . . .
H73 H 0.5447 0.7573 0.1695 0.037 Uiso 1 1 calc R U . . .
H74 H 0.6746 0.7565 0.1726 0.037 Uiso 1 1 calc R U . . .
C58 C 0.5790(3) 0.66628(9) -0.00403(9) 0.0350(7) Uani 1 1 d . . . . .
H75 H 0.5151 0.6477 -0.0050 0.042 Uiso 1 1 calc R U . . .
H76 H 0.6448 0.6488 -0.0038 0.042 Uiso 1 1 calc R U . . .
C59 C 0.5421(2) 0.78122(9) -0.14859(9) 0.0337(6) Uani 1 1 d . . . . .
H77 H 0.4742 0.7776 -0.1679 0.040 Uiso 1 1 calc R U . . .
H78 H 0.6040 0.7778 -0.1659 0.040 Uiso 1 1 calc R U . . .
C60 C 0.5485(3) 0.94831(9) -0.07542(9) 0.0369(7) Uani 1 1 d . . . . .
H79 H 0.6073 0.9644 -0.0867 0.044 Uiso 1 1 calc R U . . .
H80 H 0.4788 0.9623 -0.0846 0.044 Uiso 1 1 calc R U . . .
C61 C 0.6150(2) 0.89517(8) 0.12532(9) 0.0301(6) Uani 1 1 d . . . . .
C62 C 0.5181(2) 0.87583(9) 0.13233(9) 0.0323(6) Uani 1 1 d . . . . .
H81 H 0.4531 0.8917 0.1309 0.039 Uiso 1 1 calc R U . . .
C63 C 0.5142(2) 0.83356(9) 0.14149(8) 0.0299(6) Uani 1 1 d . . . . .
C64 C 0.6092(2) 0.81029(9) 0.14538(8) 0.0301(6) Uani 1 1 d . . . . .
C65 C 0.7066(2) 0.83005(9) 0.13901(9) 0.0316(6) Uani 1 1 d . . . . .
H82 H 0.7723 0.8146 0.1419 0.038 Uiso 1 1 calc R U . . .
C66 C 0.7095(2) 0.87163(9) 0.12856(9) 0.0311(6) Uani 1 1 d . . . . .
C67 C 0.6025(2) 0.73879(8) 0.11298(9) 0.0297(6) Uani 1 1 d . . . . .
C68 C 0.5012(2) 0.72699(8) 0.09268(9) 0.0312(6) Uani 1 1 d . . . . .
H83 H 0.4370 0.7350 0.1047 0.037 Uiso 1 1 calc R U . . .
C69 C 0.4930(2) 0.70367(9) 0.05504(9) 0.0312(6) Uani 1 1 d . . . . .
C70 C 0.5860(2) 0.69181(8) 0.03691(9) 0.0314(6) Uani 1 1 d . . . . .
C71 C 0.6871(2) 0.70375(9) 0.05700(9) 0.0313(6) Uani 1 1 d . . . . .
H84 H 0.7512 0.6959 0.0448 0.038 Uiso 1 1 calc R U . . .
C72 C 0.6952(2) 0.72705(8) 0.09464(9) 0.0307(6) Uani 1 1 d . . . . .
C73 C 0.5693(2) 0.69344(9) -0.04389(9) 0.0320(6) Uani 1 1 d . . . . .
C74 C 0.4677(2) 0.70441(9) -0.06327(9) 0.0326(6) Uani 1 1 d . . . . .
H85 H 0.4045 0.6932 -0.0528 0.039 Uiso 1 1 calc R U . . .
C75 C 0.4569(2) 0.73172(9) -0.09799(9) 0.0314(6) Uani 1 1 d . . . . .
C76 C 0.5483(2) 0.74825(9) -0.11384(9) 0.0320(6) Uani 1 1 d . . . . .
C77 C 0.6500(2) 0.73615(9) -0.09529(9) 0.0329(6) Uani 1 1 d . . . . .
H86 H 0.7131 0.7465 -0.1066 0.039 Uiso 1 1 calc R U . . .
C78 C 0.6618(2) 0.70916(9) -0.06047(9) 0.0332(6) Uani 1 1 d . . . . .
C79 C 0.5448(2) 0.82464(9) -0.12975(9) 0.0330(6) Uani 1 1 d . . . . .
C80 C 0.4500(2) 0.84312(9) -0.11884(9) 0.0335(6) Uani 1 1 d . . . . .
H87 H 0.3833 0.8285 -0.1237 0.040 Uiso 1 1 calc R U . . .
C81 C 0.4505(2) 0.88232(9) -0.10109(9) 0.0327(6) Uani 1 1 d . . . . .
C82 C 0.5463(2) 0.90500(9) -0.09442(9) 0.0327(6) Uani 1 1 d . . . . .
C83 C 0.6412(2) 0.88661(9) -0.10492(9) 0.0316(6) Uani 1 1 d . . . . .
H88 H 0.7076 0.9015 -0.1003 0.038 Uiso 1 1 calc R U . . .
C84 C 0.6417(2) 0.84684(9) -0.12205(9) 0.0313(6) Uani 1 1 d . . . . .
C85 C 0.5666(2) 0.94778(9) -0.02678(9) 0.0333(6) Uani 1 1 d . . . . .
C86 C 0.4785(2) 0.94711(9) -0.00273(9) 0.0333(6) Uani 1 1 d . . . . .
H89 H 0.4069 0.9473 -0.0170 0.040 Uiso 1 1 calc R U . . .
C87 C 0.4934(2) 0.94609(9) 0.04205(9) 0.0326(6) Uani 1 1 d . . . . .
C88 C 0.5977(2) 0.94472(8) 0.06336(9) 0.0312(6) Uani 1 1 d . . . . .
C89 C 0.6857(2) 0.94605(9) 0.03923(9) 0.0337(6) Uani 1 1 d . . . . .
H90 H 0.7573 0.9462 0.0535 0.040 Uiso 1 1 calc R U . . .
C90 C 0.6710(2) 0.94715(9) -0.00524(9) 0.0331(6) Uani 1 1 d . . . . .
O11 O 0.41918(16) 0.81250(6) 0.14644(7) 0.0370(5) Uani 1 1 d . . . . .
C91 C 0.3220(2) 0.83559(11) 0.14492(13) 0.0490(8) Uani 1 1 d . . . . .
H91 H 0.3130 0.8527 0.1185 0.059 Uiso 1 1 calc R U . . .
H92 H 0.3240 0.8543 0.1701 0.059 Uiso 1 1 calc R U . . .
C92 C 0.2290(3) 0.80553(12) 0.14519(15) 0.0625(11) Uani 1 1 d . . . . .
H93 H 0.2289 0.7867 0.1206 0.094 Uiso 1 1 calc R U . . .
H94 H 0.1603 0.8208 0.1433 0.094 Uiso 1 1 calc R U . . .
H95 H 0.2374 0.7894 0.1719 0.094 Uiso 1 1 calc R U . . .
O12 O 0.80346(15) 0.89200(6) 0.12052(7) 0.0340(5) Uani 1 1 d . . . . .
C93 C 0.9028(2) 0.86861(9) 0.12520(10) 0.0379(7) Uani 1 1 d . . . . .
H96 H 0.8945 0.8430 0.1078 0.046 Uiso 1 1 calc R U . . .
H97 H 0.9215 0.8608 0.1556 0.046 Uiso 1 1 calc R U . . .
C94 C 0.9905(2) 0.89524(10) 0.11018(10) 0.0400(7) Uani 1 1 d . . . . .
H98 H 0.9718 0.9024 0.0799 0.060 Uiso 1 1 calc R U . . .
H99 H 1.0596 0.8801 0.1135 0.060 Uiso 1 1 calc R U . . .
H100 H 0.9975 0.9207 0.1274 0.060 Uiso 1 1 calc R U . . .
O13 O 0.39530(16) 0.69085(6) 0.03397(7) 0.0376(5) Uani 1 1 d . . . . .
C95 C 0.3004(2) 0.69885(11) 0.05458(11) 0.0421(7) Uani 1 1 d . . . . .
H101 H 0.2872 0.7290 0.0559 0.051 Uiso 1 1 calc R U . . .
H102 H 0.3091 0.6878 0.0842 0.051 Uiso 1 1 calc R U . . .
C96 C 0.2069(3) 0.67788(13) 0.02873(12) 0.0551(9) Uani 1 1 d . . . . .
H103 H 0.1995 0.6889 -0.0006 0.083 Uiso 1 1 calc R U . . .
H104 H 0.1398 0.6831 0.0419 0.083 Uiso 1 1 calc R U . . .
H105 H 0.2204 0.6480 0.0280 0.083 Uiso 1 1 calc R U . . .
O14 O 0.79330(15) 0.73952(6) 0.11567(6) 0.0327(4) Uani 1 1 d . . . . .
C97 C 0.8901(2) 0.72815(9) 0.09699(10) 0.0339(6) Uani 1 1 d . . . . .
H106 H 0.8897 0.7405 0.0680 0.041 Uiso 1 1 calc R U . . .
H107 H 0.8945 0.6977 0.0943 0.041 Uiso 1 1 calc R U . . .
C98 C 0.9853(2) 0.74406(10) 0.12597(11) 0.0411(7) Uani 1 1 d . . . . .
H108 H 0.9782 0.7741 0.1295 0.062 Uiso 1 1 calc R U . . .
H109 H 1.0527 0.7380 0.1133 0.062 Uiso 1 1 calc R U . . .
H110 H 0.9872 0.7305 0.1541 0.062 Uiso 1 1 calc R U . . .
O15 O 0.35571(16) 0.74324(7) -0.11810(6) 0.0366(5) Uani 1 1 d . . . . .
C99 C 0.2626(2) 0.73084(10) -0.09751(10) 0.0395(7) Uani 1 1 d . . . . .
H111 H 0.2686 0.7415 -0.0677 0.047 Uiso 1 1 calc R U . . .
H112 H 0.2581 0.7002 -0.0965 0.047 Uiso 1 1 calc R U . . .
C100 C 0.1636(3) 0.74807(13) -0.12251(12) 0.0553(9) Uani 1 1 d . . . . .
H113 H 0.1710 0.7782 -0.1251 0.083 Uiso 1 1 calc R U . . .
H114 H 0.0996 0.7417 -0.1077 0.083 Uiso 1 1 calc R U . . .
H115 H 0.1550 0.7356 -0.1512 0.083 Uiso 1 1 calc R U . . .
O16 O 0.76021(16) 0.69689(7) -0.04011(6) 0.0372(5) Uani 1 1 d . . . . .
C101 C 0.8551(3) 0.70821(11) -0.05933(11) 0.0439(8) Uani 1 1 d . . . . .
H116 H 0.8620 0.7387 -0.0603 0.053 Uiso 1 1 calc R U . . .
H117 H 0.8512 0.6974 -0.0890 0.053 Uiso 1 1 calc R U . . .
C102 C 0.9508(3) 0.68981(13) -0.03242(11) 0.0518(9) Uani 1 1 d . . . . .
H118 H 0.9577 0.7026 -0.0039 0.078 Uiso 1 1 calc R U . . .
H119 H 1.0171 0.6949 -0.0462 0.078 Uiso 1 1 calc R U . . .
H120 H 0.9401 0.6599 -0.0296 0.078 Uiso 1 1 calc R U . . .
O17 O 0.35784(17) 0.90208(7) -0.08953(7) 0.0418(5) Uani 1 1 d . . . . .
C103 C 0.2580(3) 0.87965(12) -0.09586(12) 0.0508(9) Uani 1 1 d . . . . .
H121 H 0.2624 0.8541 -0.0783 0.061 Uiso 1 1 calc R U . . .
H122 H 0.2416 0.8719 -0.1264 0.061 Uiso 1 1 calc R U . . .
C104 C 0.1712(3) 0.90815(14) -0.08206(14) 0.0631(11) Uani 1 1 d . . . . .
H123 H 0.1893 0.9159 -0.0519 0.095 Uiso 1 1 calc R U . . .
H124 H 0.1009 0.8939 -0.0854 0.095 Uiso 1 1 calc R U . . .
H125 H 0.1670 0.9331 -0.1000 0.095 Uiso 1 1 calc R U . . .
O18 O 0.73469(15) 0.82743(6) -0.13287(6) 0.0351(5) Uani 1 1 d . . . . .
C105 C 0.8356(2) 0.84851(10) -0.12260(10) 0.0374(7) Uani 1 1 d . . . . .
H126 H 0.8484 0.8533 -0.0912 0.045 Uiso 1 1 calc R U . . .
H127 H 0.8340 0.8757 -0.1373 0.045 Uiso 1 1 calc R U . . .
C106 C 0.9248(3) 0.82209(11) -0.13712(12) 0.0474(8) Uani 1 1 d . . . . .
H128 H 0.9282 0.7958 -0.1214 0.071 Uiso 1 1 calc R U . . .
H129 H 0.9944 0.8366 -0.1315 0.071 Uiso 1 1 calc R U . . .
H130 H 0.9100 0.8166 -0.1680 0.071 Uiso 1 1 calc R U . . .
O19 O 0.40902(16) 0.94570(6) 0.06774(6) 0.0368(5) Uani 1 1 d . . . . .
C107 C 0.3009(2) 0.94697(10) 0.04688(10) 0.0383(7) Uani 1 1 d . . . . .
H131 H 0.2861 0.9221 0.0287 0.046 Uiso 1 1 calc R U . . .
H132 H 0.2906 0.9719 0.0284 0.046 Uiso 1 1 calc R U . . .
C108 C 0.2254(3) 0.94832(11) 0.08172(11) 0.0477(8) Uani 1 1 d . . . . .
H133 H 0.2369 0.9237 0.0999 0.072 Uiso 1 1 calc R U . . .
H134 H 0.1499 0.9489 0.0686 0.072 Uiso 1 1 calc R U . . .
H135 H 0.2403 0.9732 0.0992 0.072 Uiso 1 1 calc R U . . .
O20 O 0.75630(16) 0.94814(7) -0.03056(6) 0.0380(5) Uani 1 1 d . . . . .
C109 C 0.8630(2) 0.95085(11) -0.00892(10) 0.0438(8) Uani 1 1 d . . . . .
H136 H 0.8783 0.9265 0.0100 0.053 Uiso 1 1 calc R U . . .
H137 H 0.8703 0.9762 0.0090 0.053 Uiso 1 1 calc R U . . .
C110 C 0.9418(3) 0.95224(13) -0.04271(12) 0.0528(9) Uani 1 1 d . . . . .
H138 H 0.9327 0.9274 -0.0607 0.079 Uiso 1 1 calc R U . . .
H139 H 1.0163 0.9533 -0.0287 0.079 Uiso 1 1 calc R U . . .
H140 H 0.9274 0.9769 -0.0607 0.079 Uiso 1 1 calc R U . . .
Cl1 Cl 0.15077(7) 0.75719(3) 0.25317(3) 0.0490(2) Uani 0.94 1 d D . P . .
Cl2 Cl 0.27332(7) 0.68703(3) 0.28749(3) 0.0448(2) Uani 0.94 1 d D . P . .
Cl3 Cl 0.37950(7) 0.75057(3) 0.24170(3) 0.0482(2) Uani 0.94 1 d D . P . .
C111 C 0.2786(3) 0.74055(10) 0.27618(11) 0.0388(7) Uani 0.94 1 d D . P . .
H141 H 0.2974 0.7559 0.3037 0.047 Uiso 0.94 1 calc R U P . .
Cl4 Cl 0.67734(8) 0.78216(3) 0.26935(3) 0.0542(3) Uani 0.94 1 d . . P . .
Cl5 Cl 0.88965(9) 0.78051(3) 0.31736(3) 0.0566(3) Uani 0.94 1 d . . P . .
Cl6 Cl 0.87050(6) 0.77437(3) 0.22537(3) 0.0404(2) Uani 0.94 1 d . . P . .
C112 C 0.8175(4) 0.79644(16) 0.26832(17) 0.0302(11) Uani 0.52 1 d . . P A 1
H142 H 0.8225 0.8272 0.2659 0.036 Uiso 0.52 1 calc R U P A 1
C113 C 0.8075(6) 0.7614(3) 0.2741(2) 0.0414(17) Uani 0.42 1 d . . P A 2
H143 H 0.8027 0.7306 0.2767 0.050 Uiso 0.42 1 calc R U P A 2
Cl7 Cl 1.7681(14) 1.0103(6) 0.3224(7) 0.066(4) Uani 0.08 1 d D U P B 4
Cl8 Cl 1.5724(12) 1.0543(4) 0.3048(4) 0.071(3) Uani 0.08 1 d D U P B 4
Cl9 Cl 1.5765(14) 0.9666(5) 0.3275(8) 0.110(6) Uani 0.08 1 d D U P B 4
C114 C 1.6344(19) 1.0067(7) 0.3017(12) 0.067(6) Uani 0.08 1 d D U P B 4
H144 H 1.6326 0.9992 0.2707 0.080 Uiso 0.08 1 calc R U P B 4
Cl10 Cl 0.079(3) 0.7935(11) -0.0436(10) 0.103(8) Uani 0.04 1 d D U P C 4
Cl11 Cl 0.100(3) 0.8656(8) 0.0056(12) 0.096(8) Uani 0.04 1 d D U P C 4
Cl12 Cl 0.078(4) 0.7875(12) 0.0457(11) 0.118(10) Uani 0.04 1 d D U P C 4
C115 C 0.034(4) 0.8176(10) 0.0008(11) 0.069(9) Uani 0.04 1 d D U P C 4
H145 H -0.0473 0.8210 -0.0025 0.083 Uiso 0.04 1 calc R U P C 4
C116 C 1.5209(9) 0.9784(5) 0.3231(8) 0.055(4) Uani 0.28 1 d D U P D -1
H146 H 1.5853 0.9950 0.3189 0.083 Uiso 0.28 1 calc R U P D -1
H147 H 1.5299 0.9656 0.3516 0.083 Uiso 0.28 1 calc R U P D -1
H148 H 1.5116 0.9568 0.3011 0.083 Uiso 0.28 1 calc R U P D -1
C117 C 1.4227(8) 1.0057(5) 0.3194(7) 0.036(3) Uani 0.28 1 d D U P D -1
H149 H 1.4157 1.0191 0.2908 0.043 Uiso 0.28 1 calc R U P D -1
H150 H 1.4339 1.0279 0.3413 0.043 Uiso 0.28 1 calc R U P D -1
C118 C 1.3167(8) 0.9835(5) 0.3253(9) 0.030(3) Uani 0.28 1 d D U P D -1
H151 H 1.3060 0.9609 0.3039 0.037 Uiso 0.28 1 calc R U P D -1
H152 H 1.3227 0.9707 0.3542 0.037 Uiso 0.28 1 calc R U P D -1
C119 C 1.2180(8) 1.0116(5) 0.3204(7) 0.030(3) Uani 0.28 1 d D U P D -1
H153 H 1.2271 1.0335 0.3427 0.036 Uiso 0.28 1 calc R U P D -1
H154 H 1.2137 1.0253 0.2920 0.036 Uiso 0.28 1 calc R U P D -1
C120 C 1.1127(8) 0.9889(5) 0.3244(11) 0.033(3) Uani 0.28 1 d D U P D -1
H155 H 1.1039 0.9673 0.3019 0.040 Uiso 0.28 1 calc R U P D -1
H156 H 1.1183 0.9748 0.3525 0.040 Uiso 0.28 1 calc R U P D -1
C121 C 1.0119(7) 1.0155(5) 0.3205(7) 0.030(3) Uani 0.28 1 d D U P D -1
H157 H 1.0059 1.0297 0.2923 0.036 Uiso 0.28 1 calc R U P D -1
H158 H 1.0203 1.0371 0.3431 0.036 Uiso 0.28 1 calc R U P D -1
C122 C 0.9055(7) 0.9916(4) 0.3246(7) 0.026(3) Uani 0.28 1 d D U P D -1
H159 H 0.8985 0.9696 0.3025 0.031 Uiso 0.28 1 calc R U P D -1
H160 H 0.9116 0.9777 0.3530 0.031 Uiso 0.28 1 calc R U P D -1
C123 C 0.8030(7) 1.0170(5) 0.3201(9) 0.038(3) Uani 0.28 1 d D U P D -1
H161 H 0.7957 1.0306 0.2916 0.046 Uiso 0.28 1 calc R U P D -1
H162 H 0.8094 1.0391 0.3422 0.046 Uiso 0.28 1 calc R U P D -1
C124 C 0.7012(6) 0.9922(3) 0.3248(5) 0.032(2) Uani 0.28 1 d D U P D -1
H163 H 0.6993 0.9684 0.3048 0.038 Uiso 0.28 1 calc R U P D -1
H164 H 0.7058 0.9809 0.3543 0.038 Uiso 0.28 1 calc R U P D -1
C125 C 0.5973(6) 1.0156(3) 0.3163(5) 0.033(2) Uani 0.28 1 d D U P D -1
H165 H 0.5920 1.0259 0.2864 0.039 Uiso 0.28 1 calc R U P D -1
H166 H 0.6010 1.0400 0.3355 0.039 Uiso 0.28 1 calc R U P D -1
C126 C 0.4927(6) 0.9917(3) 0.3223(5) 0.029(2) Uani 0.28 1 d D U P D -1
H167 H 0.4879 0.9678 0.3024 0.034 Uiso 0.28 1 calc R U P D -1
H168 H 0.4992 0.9805 0.3519 0.034 Uiso 0.28 1 calc R U P D -1
C127 C 0.3888(6) 1.0152(4) 0.3152(5) 0.034(3) Uani 0.28 1 d D U P D -1
H169 H 0.3793 1.0251 0.2851 0.041 Uiso 0.28 1 calc R U P D -1
H170 H 0.3940 1.0399 0.3341 0.041 Uiso 0.28 1 calc R U P D -1
C128 C 0.2884(6) 0.9904(4) 0.3239(7) 0.027(2) Uani 0.28 1 d D U P D -1
H171 H 0.2809 0.9664 0.3042 0.032 Uiso 0.28 1 calc R U P D -1
H172 H 0.2986 0.9797 0.3537 0.032 Uiso 0.28 1 calc R U P D -1
C129 C 0.1845(6) 1.0158(4) 0.3181(6) 0.030(3) Uani 0.28 1 d D U P D -1
H173 H 0.1917 1.0393 0.3385 0.036 Uiso 0.28 1 calc R U P D -1
H174 H 0.1766 1.0275 0.2887 0.036 Uiso 0.28 1 calc R U P D -1
C130 C 0.0835(7) 0.9926(5) 0.3247(7) 0.032(3) Uani 0.28 1 d D U P D -1
H175 H 0.0916 0.9811 0.3542 0.038 Uiso 0.28 1 calc R U P D -1
H176 H 0.0771 0.9689 0.3045 0.038 Uiso 0.28 1 calc R U P D -1
C131 C -0.0203(8) 1.0167(6) 0.3187(10) 0.053(4) Uani 0.28 1 d D U P D -1
H177 H -0.0812 0.9986 0.3238 0.079 Uiso 0.28 1 calc R U P D -1
H178 H -0.0166 1.0398 0.3392 0.079 Uiso 0.28 1 calc R U P D -1
H179 H -0.0311 1.0276 0.2894 0.079 Uiso 0.28 1 calc R U P D -1
C132 C 1.3563(14) 0.9889(10) 0.3257(13) 0.058(6) Uani 0.18 1 d D U P E -2
H180 H 1.4204 1.0050 0.3201 0.087 Uiso 0.18 1 calc R U P E -2
H181 H 1.3637 0.9799 0.3558 0.087 Uiso 0.18 1 calc R U P E -2
H182 H 1.3499 0.9646 0.3069 0.087 Uiso 0.18 1 calc R U P E -2
C133 C 1.2572(11) 1.0151(7) 0.3172(10) 0.041(4) Uani 0.18 1 d D U P E -2
H183 H 1.2516 1.0246 0.2870 0.049 Uiso 0.18 1 calc R U P E -2
H184 H 1.2654 1.0400 0.3358 0.049 Uiso 0.18 1 calc R U P E -2
C134 C 1.1533(11) 0.9932(6) 0.3249(9) 0.032(3) Uani 0.18 1 d D U P E -2
H185 H 1.1576 0.9849 0.3555 0.039 Uiso 0.18 1 calc R U P E -2
H186 H 1.1470 0.9676 0.3074 0.039 Uiso 0.18 1 calc R U P E -2
C135 C 1.0518(11) 1.0189(6) 0.3143(9) 0.037(4) Uani 0.18 1 d D U P E -2
H187 H 1.0465 1.0273 0.2838 0.044 Uiso 0.18 1 calc R U P E -2
H188 H 1.0565 1.0443 0.3321 0.044 Uiso 0.18 1 calc R U P E -2
C136 C 0.9509(11) 0.9947(7) 0.3226(9) 0.042(4) Uani 0.18 1 d D U P E -2
H189 H 0.9465 0.9699 0.3039 0.050 Uiso 0.18 1 calc R U P E -2
H190 H 0.9602 0.9849 0.3527 0.050 Uiso 0.18 1 calc R U P E -2
C137 C 0.8450(11) 1.0172(7) 0.3155(10) 0.049(4) Uani 0.18 1 d D U P E -2
H191 H 0.8372 1.0278 0.2856 0.059 Uiso 0.18 1 calc R U P E -2
H192 H 0.8492 1.0416 0.3348 0.059 Uiso 0.18 1 calc R U P E -2
C138 C 0.7396(11) 0.9929(7) 0.3225(10) 0.037(4) Uani 0.18 1 d D U P E -2
H193 H 0.7358 0.9684 0.3034 0.044 Uiso 0.18 1 calc R U P E -2
H194 H 0.7469 0.9826 0.3524 0.044 Uiso 0.18 1 calc R U P E -2
C139 C 0.6334(11) 1.0154(7) 0.3148(10) 0.043(4) Uani 0.18 1 d D U P E -2
H195 H 0.6228 1.0242 0.2843 0.052 Uiso 0.18 1 calc R U P E -2
H196 H 0.6377 1.0408 0.3326 0.052 Uiso 0.18 1 calc R U P E -2
C140 C 0.5355(12) 0.9910(7) 0.3246(11) 0.039(4) Uani 0.18 1 d D U P E -2
H197 H 0.5341 0.9646 0.3086 0.047 Uiso 0.18 1 calc R U P E -2
H198 H 0.5426 0.9844 0.3556 0.047 Uiso 0.18 1 calc R U P E -2
C141 C 0.4318(12) 1.0128(8) 0.3134(10) 0.035(4) Uani 0.18 1 d D U P E -2
H199 H 0.4258 1.0185 0.2822 0.042 Uiso 0.18 1 calc R U P E -2
H200 H 0.4371 1.0399 0.3281 0.042 Uiso 0.18 1 calc R U P E -2
C142 C 0.3233(13) 0.9926(9) 0.3232(16) 0.037(4) Uani 0.18 1 d D U P E -2
H201 H 0.3170 0.9656 0.3082 0.044 Uiso 0.18 1 calc R U P E -2
H202 H 0.3290 0.9867 0.3544 0.044 Uiso 0.18 1 calc R U P E -2
C143 C 0.2204(13) 1.0156(9) 0.3119(11) 0.037(4) Uani 0.18 1 d D U P E -2
H203 H 0.2102 1.0192 0.2803 0.044 Uiso 0.18 1 calc R U P E -2
H204 H 0.2278 1.0435 0.3250 0.044 Uiso 0.18 1 calc R U P E -2
C144 C 0.1190(14) 0.9954(10) 0.3258(16) 0.036(4) Uani 0.18 1 d D U P E -2
H205 H 0.1274 0.9927 0.3575 0.043 Uiso 0.18 1 calc R U P E -2
H206 H 0.1121 0.9672 0.3135 0.043 Uiso 0.18 1 calc R U P E -2
C145 C 0.0150(13) 1.0194(10) 0.3122(14) 0.043(5) Uani 0.18 1 d D U P E -2
H207 H 0.0208 1.0472 0.3255 0.051 Uiso 0.18 1 calc R U P E -2
H208 H 0.0083 1.0231 0.2807 0.051 Uiso 0.18 1 calc R U P E -2
C146 C -0.0852(13) 0.9989(9) 0.3243(13) 0.033(4) Uani 0.18 1 d D U P E -2
H209 H -0.0837 0.9697 0.3146 0.040 Uiso 0.18 1 calc R U P E -2
H210 H -0.0808 0.9984 0.3561 0.040 Uiso 0.18 1 calc R U P E -2
C147 C -0.1927(14) 1.0163(9) 0.3082(9) 0.039(5) Uani 0.18 1 d D U P E -2
H211 H -0.2503 0.9996 0.3188 0.059 Uiso 0.18 1 calc R U P E -2
H212 H -0.1979 1.0449 0.3183 0.059 Uiso 0.18 1 calc R U P E -2
H213 H -0.2008 1.0160 0.2767 0.059 Uiso 0.18 1 calc R U P E -2
C148 C 0.1445(13) 0.7997(8) -0.0035(10) 0.061(5) Uani 0.2 1 d D U P F -1
H214 H 0.0824 0.8142 0.0066 0.092 Uiso 0.2 1 calc R U P F -1
H215 H 0.1368 0.7992 -0.0350 0.092 Uiso 0.2 1 calc R U P F -1
H216 H 0.1470 0.7713 0.0075 0.092 Uiso 0.2 1 calc R U P F -1
C149 C 0.2470(13) 0.8216(7) 0.0124(7) 0.043(4) Uani 0.2 1 d D U P F -1
H217 H 0.2529 0.8226 0.0441 0.051 Uiso 0.2 1 calc R U P F -1
H218 H 0.2427 0.8505 0.0018 0.051 Uiso 0.2 1 calc R U P F -1
C150 C 0.3483(12) 0.8018(7) -0.0013(10) 0.044(4) Uani 0.2 1 d D U P F -1
H219 H 0.3414 0.7998 -0.0330 0.053 Uiso 0.2 1 calc R U P F -1
H220 H 0.3547 0.7733 0.0104 0.053 Uiso 0.2 1 calc R U P F -1
C151 C 0.4510(12) 0.8257(8) 0.0137(9) 0.036(4) Uani 0.2 1 d D U P F -1
H221 H 0.4442 0.8545 0.0028 0.043 Uiso 0.2 1 calc R U P F -1
H222 H 0.4600 0.8268 0.0455 0.043 Uiso 0.2 1 calc R U P F -1
C152 C 0.5499(12) 0.8058(7) -0.0020(9) 0.032(3) Uani 0.2 1 d D U P F -1
H223 H 0.5551 0.7770 0.0091 0.038 Uiso 0.2 1 calc R U P F -1
H224 H 0.5384 0.8041 -0.0337 0.038 Uiso 0.2 1 calc R U P F -1
C153 C 0.6562(12) 0.8268(8) 0.0103(9) 0.036(4) Uani 0.2 1 d D U P F -1
H225 H 0.6663 0.8287 0.0420 0.044 Uiso 0.2 1 calc R U P F -1
H226 H 0.6502 0.8554 -0.0009 0.044 Uiso 0.2 1 calc R U P F -1
C154 C 0.7612(12) 0.8076(9) -0.0045(11) 0.029(3) Uani 0.2 1 d D U P F -1
H227 H 0.7680 0.7790 0.0069 0.035 Uiso 0.2 1 calc R U P F -1
H228 H 0.7514 0.8055 -0.0362 0.035 Uiso 0.2 1 calc R U P F -1
C155 C 0.8669(11) 0.8296(7) 0.0081(8) 0.030(4) Uani 0.2 1 d D U P F -1
H229 H 0.8771 0.8323 0.0397 0.036 Uiso 0.2 1 calc R U P F -1
H230 H 0.8623 0.8579 -0.0042 0.036 Uiso 0.2 1 calc R U P F -1
C156 C 0.9649(10) 0.8082(6) -0.0064(7) 0.034(3) Uani 0.2 1 d D U P F -1
H231 H 0.9641 0.7788 0.0025 0.041 Uiso 0.2 1 calc R U P F -1
H232 H 0.9596 0.8089 -0.0382 0.041 Uiso 0.2 1 calc R U P F -1
C157 C 1.0696(10) 0.8269(6) 0.0108(7) 0.039(3) Uani 0.2 1 d D U P F -1
H233 H 1.0728 0.8263 0.0425 0.047 Uiso 0.2 1 calc R U P F -1
H234 H 1.0680 0.8564 0.0022 0.047 Uiso 0.2 1 calc R U P F -1
C158 C 1.1772(11) 0.8082(9) -0.0017(11) 0.039(4) Uani 0.2 1 d D U P F -1
H235 H 1.1744 0.7780 0.0038 0.047 Uiso 0.2 1 calc R U P F -1
H236 H 1.1772 0.8117 -0.0331 0.047 Uiso 0.2 1 calc R U P F -1
C159 C 1.2835(11) 0.8233(9) 0.0186(9) 0.042(4) Uani 0.2 1 d D U P F -1
H237 H 1.2885 0.8170 0.0497 0.051 Uiso 0.2 1 calc R U P F -1
H238 H 1.2853 0.8538 0.0156 0.051 Uiso 0.2 1 calc R U P F -1
C160 C 1.3832(13) 0.8054(13) 0.0006(14) 0.039(4) Uani 0.2 1 d D U P F -1
H239 H 1.3745 0.8089 -0.0309 0.047 Uiso 0.2 1 calc R U P F -1
H240 H 1.3862 0.7753 0.0067 0.047 Uiso 0.2 1 calc R U P F -1
C161 C 1.4908(13) 0.8247(10) 0.0184(9) 0.035(4) Uani 0.2 1 d D U P F -1
H241 H 1.4864 0.8551 0.0143 0.042 Uiso 0.2 1 calc R U P F -1
H242 H 1.5027 0.8193 0.0497 0.042 Uiso 0.2 1 calc R U P F -1
C162 C 1.5854(15) 0.8087(13) -0.0022(16) 0.036(4) Uani 0.2 1 d D U P F -1
H243 H 1.5851 0.7781 0.0000 0.043 Uiso 0.2 1 calc R U P F -1
H244 H 1.5742 0.8157 -0.0331 0.043 Uiso 0.2 1 calc R U P F -1
C163 C 1.6950(15) 0.8236(10) 0.0149(12) 0.049(7) Uani 0.2 1 d D U P F -1
H245 H 1.7500 0.8109 -0.0012 0.074 Uiso 0.2 1 calc R U P F -1
H246 H 1.6982 0.8538 0.0120 0.074 Uiso 0.2 1 calc R U P F -1
H247 H 1.7092 0.8160 0.0453 0.074 Uiso 0.2 1 calc R U P F -1
C164 C 0.3786(17) 0.8042(15) -0.0059(16) 0.051(7) Uani 0.17 1 d D U P G -2
H248 H 0.3160 0.8198 0.0024 0.077 Uiso 0.17 1 calc R U P G -2
H249 H 0.3729 0.8015 -0.0372 0.077 Uiso 0.17 1 calc R U P G -2
H250 H 0.3799 0.7767 0.0073 0.077 Uiso 0.17 1 calc R U P G -2
C165 C 0.4810(15) 0.8268(12) 0.0093(13) 0.036(5) Uani 0.17 1 d D U P G -2
H251 H 0.4853 0.8301 0.0409 0.044 Uiso 0.17 1 calc R U P G -2
H252 H 0.4783 0.8548 -0.0035 0.044 Uiso 0.17 1 calc R U P G -2
C166 C 0.5823(16) 0.8049(12) -0.002(2) 0.037(5) Uani 0.17 1 d D U P G -2
H253 H 0.5734 0.7982 -0.0330 0.045 Uiso 0.17 1 calc R U P G -2
H254 H 0.5903 0.7785 0.0141 0.045 Uiso 0.17 1 calc R U P G -2
C167 C 0.6850(14) 0.8303(10) 0.0078(14) 0.035(4) Uani 0.17 1 d D U P G -2
H255 H 0.6970 0.8358 0.0391 0.042 Uiso 0.17 1 calc R U P G -2
H256 H 0.6766 0.8572 -0.0072 0.042 Uiso 0.17 1 calc R U P G -2
C168 C 0.7826(12) 0.8075(13) -0.0064(16) 0.031(4) Uani 0.17 1 d D U P G -2
H257 H 0.7783 0.7782 0.0026 0.037 Uiso 0.17 1 calc R U P G -2
H258 H 0.7771 0.8080 -0.0381 0.037 Uiso 0.17 1 calc R U P G -2
C169 C 0.8915(11) 0.8240(10) 0.0104(12) 0.031(4) Uani 0.17 1 d D U P G -2
H259 H 0.8973 0.8213 0.0421 0.038 Uiso 0.17 1 calc R U P G -2
H260 H 0.8911 0.8540 0.0039 0.038 Uiso 0.17 1 calc R U P G -2
C170 C 0.9982(11) 0.8060(7) -0.0043(8) 0.031(4) Uani 0.17 1 d D U P G -2
H261 H 1.0006 0.7761 0.0026 0.037 Uiso 0.17 1 calc R U P G -2
H262 H 0.9937 0.8085 -0.0359 0.037 Uiso 0.17 1 calc R U P G -2
C171 C 1.1045(11) 0.8250(7) 0.0142(7) 0.033(4) Uani 0.17 1 d D U P G -2
H263 H 1.1044 0.8547 0.0065 0.040 Uiso 0.17 1 calc R U P G -2
H264 H 1.1098 0.8230 0.0459 0.040 Uiso 0.17 1 calc R U P G -2
C172 C 1.2033(11) 0.8049(7) -0.0012(9) 0.029(4) Uani 0.17 1 d D U P G -2
H265 H 1.2087 0.7761 0.0099 0.035 Uiso 0.17 1 calc R U P G -2
H266 H 1.1934 0.8034 -0.0329 0.035 Uiso 0.17 1 calc R U P G -2
C173 C 1.3062(12) 0.8266(7) 0.0123(8) 0.033(4) Uani 0.17 1 d D U P G -2
H267 H 1.3126 0.8293 0.0440 0.039 Uiso 0.17 1 calc R U P G -2
H268 H 1.3001 0.8550 0.0003 0.039 Uiso 0.17 1 calc R U P G -2
C174 C 1.4136(12) 0.8077(8) -0.0001(10) 0.030(4) Uani 0.17 1 d D U P G -2
H269 H 1.4193 0.7792 0.0116 0.037 Uiso 0.17 1 calc R U P G -2
H270 H 1.4076 0.8053 -0.0318 0.037 Uiso 0.17 1 calc R U P G -2
C175 C 1.5176(12) 0.8294(8) 0.0139(9) 0.031(4) Uani 0.17 1 d D U P G -2
H271 H 1.5301 0.8289 0.0456 0.038 Uiso 0.17 1 calc R U P G -2
H272 H 1.5114 0.8587 0.0047 0.038 Uiso 0.17 1 calc R U P G -2
C176 C 1.6145(13) 0.8099(9) -0.0045(10) 0.033(4) Uani 0.17 1 d D U P G -2
H273 H 1.6172 0.7800 0.0029 0.040 Uiso 0.17 1 calc R U P G -2
H274 H 1.6041 0.8121 -0.0362 0.040 Uiso 0.17 1 calc R U P G -2
C177 C 1.7224(13) 0.8296(8) 0.0117(10) 0.037(4) Uani 0.17 1 d D U P G -2
H275 H 1.7227 0.8589 0.0024 0.044 Uiso 0.17 1 calc R U P G -2
H276 H 1.7312 0.8291 0.0435 0.044 Uiso 0.17 1 calc R U P G -2
C178 C 1.8147(13) 0.8075(8) -0.0046(9) 0.035(4) Uani 0.17 1 d D U P G -2
H277 H 1.8150 0.7787 0.0063 0.042 Uiso 0.17 1 calc R U P G -2
H278 H 1.8010 0.8061 -0.0363 0.042 Uiso 0.17 1 calc R U P G -2
C179 C 1.9246(14) 0.8251(12) 0.0065(15) 0.043(6) Uani 0.17 1 d D U P G -2
H279 H 1.9784 0.8078 -0.0061 0.065 Uiso 0.17 1 calc R U P G -2
H280 H 1.9270 0.8533 -0.0050 0.065 Uiso 0.17 1 calc R U P G -2
H281 H 1.9411 0.8258 0.0378 0.065 Uiso 0.17 1 calc R U P G -2
C180 C 0.3724(19) 0.8217(11) 0.0235(11) 0.046(6) Uani 0.11 1 d D U P H -3
H282 H 0.3048 0.8091 0.0105 0.069 Uiso 0.11 1 calc R U P H -3
H283 H 0.3854 0.8134 0.0537 0.069 Uiso 0.11 1 calc R U P H -3
H284 H 0.3664 0.8520 0.0216 0.069 Uiso 0.11 1 calc R U P H -3
C181 C 0.4650(18) 0.8076(12) 0.0000(12) 0.042(5) Uani 0.11 1 d D U P H -3
H285 H 0.4498 0.8154 -0.0306 0.050 Uiso 0.11 1 calc R U P H -3
H286 H 0.4687 0.7770 0.0014 0.050 Uiso 0.11 1 calc R U P H -3
C182 C 0.5747(17) 0.8249(10) 0.0170(11) 0.043(5) Uani 0.11 1 d D U P H -3
H287 H 0.5875 0.8192 0.0481 0.052 Uiso 0.11 1 calc R U P H -3
H288 H 0.5733 0.8554 0.0132 0.052 Uiso 0.11 1 calc R U P H -3
C183 C 0.6685(17) 0.8073(11) -0.0049(10) 0.041(4) Uani 0.11 1 d D U P H -3
H289 H 0.6681 0.7768 -0.0024 0.049 Uiso 0.11 1 calc R U P H -3
H290 H 0.6583 0.8144 -0.0358 0.049 Uiso 0.11 1 calc R U P H -3
C184 C 0.7776(16) 0.8236(10) 0.0144(10) 0.046(4) Uani 0.11 1 d D U P H -3
H291 H 0.7755 0.8542 0.0128 0.055 Uiso 0.11 1 calc R U P H -3
H292 H 0.7866 0.8161 0.0452 0.055 Uiso 0.11 1 calc R U P H -3
C185 C 0.8761(16) 0.8092(10) -0.0051(10) 0.043(4) Uani 0.11 1 d D U P H -3
H293 H 0.8619 0.8136 -0.0365 0.052 Uiso 0.11 1 calc R U P H -3
H294 H 0.8816 0.7789 -0.0004 0.052 Uiso 0.11 1 calc R U P H -3
C186 C 0.9889(16) 0.8278(8) 0.0092(10) 0.042(4) Uani 0.11 1 d D U P H -3
H295 H 0.9899 0.8563 -0.0025 0.051 Uiso 0.11 1 calc R U P H -3
H296 H 0.9953 0.8303 0.0409 0.051 Uiso 0.11 1 calc R U P H -3
C187 C 1.0895(15) 0.8062(9) -0.0024(11) 0.045(4) Uani 0.11 1 d D U P H -3
H297 H 1.0864 0.8042 -0.0341 0.054 Uiso 0.11 1 calc R U P H -3
H298 H 1.0908 0.7776 0.0092 0.054 Uiso 0.11 1 calc R U P H -3
C188 C 1.1934(16) 0.8281(9) 0.0146(11) 0.047(4) Uani 0.11 1 d D U P H -3
H299 H 1.1909 0.8567 0.0033 0.057 Uiso 0.11 1 calc R U P H -3
H300 H 1.1959 0.8298 0.0463 0.057 Uiso 0.11 1 calc R U P H -3
C189 C 1.2944(16) 0.8084(9) 0.0038(12) 0.044(4) Uani 0.11 1 d D U P H -3
H301 H 1.2839 0.8017 -0.0272 0.053 Uiso 0.11 1 calc R U P H -3
H302 H 1.3009 0.7816 0.0193 0.053 Uiso 0.11 1 calc R U P H -3
C190 C 1.4051(16) 0.8304(9) 0.0122(13) 0.043(5) Uani 0.11 1 d D U P H -3
H303 H 1.3986 0.8573 -0.0029 0.051 Uiso 0.11 1 calc R U P H -3
H304 H 1.4166 0.8366 0.0433 0.051 Uiso 0.11 1 calc R U P H -3
C191 C 1.5059(17) 0.8101(10) 0.0004(15) 0.038(4) Uani 0.11 1 d D U P H -3
H305 H 1.4964 0.8040 -0.0307 0.046 Uiso 0.11 1 calc R U P H -3
H306 H 1.5149 0.7834 0.0158 0.046 Uiso 0.11 1 calc R U P H -3
C192 C 1.6097(16) 0.8352(8) 0.0102(11) 0.038(4) Uani 0.11 1 d D U P H -3
H307 H 1.6185 0.8419 0.0412 0.045 Uiso 0.11 1 calc R U P H -3
H308 H 1.6014 0.8617 -0.0057 0.045 Uiso 0.11 1 calc R U P H -3
C193 C 1.7126(17) 0.8139(9) -0.0012(13) 0.034(4) Uani 0.11 1 d D U P H -3
H309 H 1.7238 0.7883 0.0161 0.041 Uiso 0.11 1 calc R U P H -3
H310 H 1.7026 0.8057 -0.0318 0.041 Uiso 0.11 1 calc R U P H -3
C194 C 1.8115(18) 0.8403(9) 0.0064(11) 0.045(5) Uani 0.11 1 d D U P H -3
H311 H 1.8014 0.8647 -0.0127 0.054 Uiso 0.11 1 calc R U P H -3
H312 H 1.8165 0.8505 0.0363 0.054 Uiso 0.11 1 calc R U P H -3
C195 C 1.9169(19) 0.8208(16) 0.000(2) 0.042(8) Uani 0.11 1 d D U P H -3
H313 H 1.9755 0.8410 0.0055 0.063 Uiso 0.11 1 calc R U P H -3
H314 H 1.9300 0.7970 0.0189 0.063 Uiso 0.11 1 calc R U P H -3
H315 H 1.9148 0.8113 -0.0303 0.063 Uiso 0.11 1 calc R U P H -3

loop_
_atom_site_aniso_label
_atom_site_aniso_U_11
_atom_site_aniso_U_22
_atom_site_aniso_U_33
_atom_site_aniso_U_23
_atom_site_aniso_U_13
_atom_site_aniso_U_12
C1 0.0437(16) 0.0436(17) 0.0254(14) 0.0005(13) 0.0034(13) -0.0048(14)
C2 0.0399(16) 0.0330(15) 0.0312(15) 0.0051(12) 0.0007(13) -0.0039(12)
C3 0.0349(14) 0.0316(15) 0.0243(13) -0.0015(11) 0.0001(11) -0.0002(12)
C4 0.0385(15) 0.0349(16) 0.0290(15) 0.0040(12) 0.0026(12) 0.0010(12)
C5 0.0450(17) 0.0376(16) 0.0315(15) -0.0058(13) 0.0058(13) -0.0028(13)
C6 0.0392(16) 0.0361(16) 0.0241(14) 0.0014(12) 0.0021(12) -0.0065(13)
C7 0.0379(15) 0.0350(15) 0.0252(14) 0.0061(12) 0.0014(12) -0.0028(12)
C8 0.0361(15) 0.0342(16) 0.0298(15) 0.0068(12) 0.0017(12) 0.0001(12)
C9 0.0392(15) 0.0318(15) 0.0242(14) 0.0067(11) 0.0014(12) -0.0036(12)
C10 0.0384(16) 0.0363(16) 0.0278(14) 0.0034(12) 0.0033(12) -0.0074(13)
C11 0.0364(15) 0.0412(17) 0.0233(14) 0.0041(12) 0.0037(12) -0.0019(13)
C12 0.0396(15) 0.0241(14) 0.0264(14) -0.0001(11) 0.0003(12) -0.0016(12)
C13 0.0335(14) 0.0312(15) 0.0271(14) -0.0004(11) -0.0021(12) 0.0019(12)
C14 0.0347(14) 0.0312(15) 0.0274(14) 0.0006(11) 0.0041(12) -0.0019(12)
C15 0.0345(14) 0.0224(13) 0.0260(13) -0.0009(11) -0.0005(12) 0.0025(11)
C16 0.0346(15) 0.0244(14) 0.0267(14) -0.0008(11) -0.0009(12) -0.0009(11)
C17 0.0384(15) 0.0298(15) 0.0274(14) -0.0023(11) 0.0055(12) -0.0028(12)
C18 0.0360(14) 0.0286(14) 0.0171(12) 0.0006(10) 0.0009(11) 0.0019(11)
C19 0.0304(14) 0.0342(15) 0.0217(13) 0.0040(11) 0.0021(11) 0.0032(12)
C20 0.0354(15) 0.0343(15) 0.0221(13) 0.0027(11) 0.0023(11) -0.0052(12)
C21 0.0383(15) 0.0313(15) 0.0230(13) 0.0034(11) 0.0027(12) 0.0018(12)
C22 0.0319(14) 0.0321(15) 0.0239(13) 0.0023(11) 0.0020(11) 0.0039(12)
C23 0.0344(14) 0.0298(15) 0.0252(13) -0.0001(11) 0.0017(11) -0.0002(12)
C24 0.0387(15) 0.0241(14) 0.0317(15) 0.0039(11) 0.0055(13) 0.0021(12)
C25 0.0336(15) 0.0303(15) 0.0360(16) 0.0028(12) 0.0094(13) -0.0022(12)
C26 0.0331(15) 0.0323(15) 0.0356(16) 0.0004(12) 0.0037(13) -0.0026(12)
C27 0.0383(15) 0.0281(14) 0.0302(14) -0.0005(12) 0.0028(12) 0.0012(12)
C28 0.0365(15) 0.0320(15) 0.0357(16) -0.0008(12) 0.0093(13) 0.0008(12)
C29 0.0357(15) 0.0267(14) 0.0372(16) 0.0010(12) 0.0024(13) 0.0031(12)
C30 0.0410(16) 0.0344(16) 0.0262(14) -0.0073(12) 0.0054(12) -0.0028(13)
C31 0.0380(15) 0.0374(16) 0.0250(14) -0.0053(12) 0.0026(12) -0.0056(13)
C32 0.0350(15) 0.0404(17) 0.0266(14) -0.0033(12) 0.0013(12) -0.0024(13)
C33 0.0434(16) 0.0361(16) 0.0236(14) -0.0045(12) 0.0046(12) -0.0054(13)
C34 0.0336(15) 0.0379(16) 0.0290(14) -0.0068(12) 0.0063(12) -0.0047(12)
C35 0.0393(16) 0.0384(16) 0.0276(14) -0.0068(12) 0.0023(12) 0.0015(13)
O1 0.0363(11) 0.0437(12) 0.0395(12) -0.0032(10) 0.0006(9) -0.0069(9)
C36 0.0375(17) 0.048(2) 0.064(2) -0.0050(17) 0.0088(16) -0.0017(15)
C37 0.0429(19) 0.051(2) 0.078(3) 0.0006(19) 0.0025(19) -0.0095(16)
O2 0.0386(11) 0.0539(14) 0.0332(11) -0.0055(10) 0.0030(9) -0.0106(10)
C38 0.0337(16) 0.059(2) 0.0356(16) 0.0028(15) 0.0055(13) -0.0048(14)
C39 0.0419(18) 0.078(3) 0.046(2) 0.0025(18) 0.0060(16) -0.0153(18)
O3 0.0327(10) 0.0472(12) 0.0321(11) 0.0070(9) 0.0006(9) 0.0028(9)
C40 0.0328(17) 0.095(3) 0.0419(19) 0.0230(19) -0.0001(15) 0.0046(18)
C41 0.0347(19) 0.176(5) 0.059(3) 0.058(3) 0.0031(18) 0.014(3)
O4 0.0314(10) 0.0336(11) 0.0285(10) 0.0039(8) 0.0034(8) 0.0017(8)
C42 0.0339(15) 0.0374(16) 0.0292(14) -0.0002(12) 0.0044(12) 0.0004(12)
C43 0.0374(16) 0.0388(17) 0.0346(16) 0.0014(13) 0.0025(13) 0.0046(13)
O5 0.0296(10) 0.0358(11) 0.0297(10) 0.0012(8) 0.0030(8) 0.0014(8)
C44 0.0297(14) 0.0373(16) 0.0303(14) 0.0045(12) 0.0009(12) -0.0027(12)
C45 0.0332(15) 0.0484(18) 0.0363(16) 0.0063(14) 0.0037(13) -0.0009(13)
O6 0.0305(10) 0.0324(11) 0.0377(11) 0.0023(9) 0.0037(9) 0.0018(8)
C46 0.0334(15) 0.0368(16) 0.0428(17) -0.0018(13) 0.0046(13) -0.0014(13)
C47 0.0368(17) 0.0438(19) 0.073(2) -0.0052(17) 0.0060(17) 0.0038(14)
O7 0.0342(11) 0.0437(12) 0.0338(11) -0.0011(9) 0.0069(9) -0.0001(9)
C48 0.0335(15) 0.0463(18) 0.0416(17) -0.0005(14) 0.0050(14) 0.0016(13)
C49 0.0418(17) 0.052(2) 0.053(2) -0.0009(16) 0.0124(16) -0.0018(15)
O8 0.0339(11) 0.0490(13) 0.0406(12) -0.0076(10) 0.0081(9) 0.0020(9)
C50 0.0365(16) 0.0441(18) 0.0483(19) -0.0013(15) 0.0054(14) 0.0008(14)
C51 0.0414(19) 0.074(3) 0.074(3) -0.019(2) 0.0192(19) -0.0007(18)
O9 0.0375(11) 0.0384(12) 0.0363(11) 0.0025(9) 0.0028(9) -0.0027(9)
C52 0.0348(15) 0.0421(17) 0.0349(16) 0.0029(13) 0.0062(13) -0.0006(13)
C53 0.0407(17) 0.0466(19) 0.0407(17) 0.0025(14) 0.0055(14) -0.0021(14)
O10 0.0369(11) 0.0446(12) 0.0382(11) -0.0023(10) 0.0090(9) -0.0057(9)
C54 0.0382(16) 0.0463(18) 0.0380(17) -0.0051(14) 0.0070(14) -0.0007(14)
C55 0.0418(17) 0.054(2) 0.050(2) -0.0059(16) 0.0110(15) -0.0083(15)
C56 0.0397(15) 0.0309(15) 0.0311(15) -0.0007(12) 0.0065(13) -0.0003(12)
C57 0.0341(14) 0.0297(14) 0.0280(14) -0.0013(11) 0.0004(12) -0.0013(12)
C58 0.0439(16) 0.0305(15) 0.0291(15) -0.0012(12) -0.0033(13) 0.0024(12)
C59 0.0379(15) 0.0355(16) 0.0270(14) -0.0014(12) 0.0002(12) 0.0026(12)
C60 0.0459(17) 0.0345(16) 0.0303(15) 0.0008(12) 0.0044(13) 0.0039(13)
C61 0.0393(15) 0.0279(14) 0.0233(13) -0.0029(11) 0.0040(12) -0.0022(12)
C62 0.0333(14) 0.0344(15) 0.0296(14) -0.0029(12) 0.0046(12) -0.0015(12)
C63 0.0358(15) 0.0315(15) 0.0221(13) 0.0000(11) 0.0019(11) -0.0023(12)
C64 0.0371(15) 0.0306(15) 0.0222(13) -0.0029(11) 0.0016(11) -0.0042(12)
C65 0.0352(15) 0.0348(15) 0.0247(14) -0.0002(11) 0.0022(12) 0.0006(12)
C66 0.0356(15) 0.0330(15) 0.0248(14) -0.0003(11) 0.0038(12) -0.0043(12)
C67 0.0352(15) 0.0253(14) 0.0278(14) 0.0031(11) -0.0003(12) -0.0006(11)
C68 0.0336(14) 0.0266(14) 0.0329(15) 0.0011(12) 0.0011(12) -0.0004(11)
C69 0.0331(14) 0.0287(14) 0.0297(14) 0.0032(12) -0.0065(12) -0.0016(12)
C70 0.0404(16) 0.0234(14) 0.0288(14) 0.0016(11) -0.0039(12) 0.0000(12)
C71 0.0359(15) 0.0273(14) 0.0307(15) 0.0038(11) 0.0027(12) 0.0028(12)
C72 0.0339(15) 0.0260(14) 0.0309(15) 0.0030(11) -0.0025(12) -0.0013(11)
C73 0.0393(15) 0.0269(14) 0.0284(14) -0.0032(11) -0.0026(12) 0.0005(12)
C74 0.0393(15) 0.0292(15) 0.0286(14) -0.0021(12) 0.0007(12) -0.0008(12)
C75 0.0335(15) 0.0328(15) 0.0259(14) -0.0018(12) -0.0056(12) 0.0022(12)
C76 0.0379(15) 0.0332(15) 0.0236(14) -0.0032(11) -0.0025(12) 0.0037(12)
C77 0.0365(15) 0.0329(15) 0.0288(14) -0.0031(12) 0.0017(12) 0.0000(12)
C78 0.0399(16) 0.0271(14) 0.0309(15) -0.0048(12) -0.0044(13) 0.0030(12)
C79 0.0408(16) 0.0339(15) 0.0240(14) 0.0034(12) 0.0016(12) 0.0018(13)
C80 0.0324(14) 0.0379(16) 0.0299(14) 0.0030(12) 0.0015(12) 0.0001(12)
C81 0.0323(15) 0.0367(16) 0.0292(15) 0.0017(12) 0.0031(12) 0.0060(12)
C82 0.0415(16) 0.0347(16) 0.0219(13) 0.0007(11) 0.0028(12) -0.0002(13)
C83 0.0375(15) 0.0308(15) 0.0266(14) 0.0034(11) 0.0041(12) -0.0008(12)
C84 0.0332(14) 0.0348(15) 0.0262(14) 0.0032(12) 0.0043(12) 0.0031(12)
C85 0.0428(16) 0.0276(14) 0.0294(15) 0.0004(12) 0.0036(13) 0.0028(12)
C86 0.0400(16) 0.0263(14) 0.0335(15) 0.0018(12) 0.0043(13) 0.0004(12)
C87 0.0389(16) 0.0272(14) 0.0331(15) -0.0006(12) 0.0095(13) 0.0000(12)
C88 0.0415(16) 0.0220(13) 0.0307(15) -0.0026(11) 0.0070(12) 0.0013(11)
C89 0.0401(16) 0.0287(15) 0.0326(15) -0.0009(12) 0.0045(13) 0.0015(12)
C90 0.0416(16) 0.0243(14) 0.0346(15) -0.0021(12) 0.0096(13) 0.0030(12)
O11 0.0321(10) 0.0344(11) 0.0446(12) 0.0047(9) 0.0047(9) -0.0035(8)
C91 0.0326(16) 0.0458(19) 0.068(2) 0.0072(17) 0.0028(16) -0.0018(14)
C92 0.0343(17) 0.057(2) 0.095(3) 0.027(2) -0.0010(19) -0.0054(16)
O12 0.0319(10) 0.0303(10) 0.0405(11) 0.0010(9) 0.0069(9) -0.0002(8)
C93 0.0381(16) 0.0334(16) 0.0434(17) -0.0018(13) 0.0098(14) -0.0016(13)
C94 0.0362(16) 0.0427(18) 0.0419(17) -0.0021(14) 0.0083(14) -0.0039(13)
O13 0.0354(11) 0.0373(11) 0.0382(11) -0.0036(9) -0.0055(9) -0.0019(9)
C95 0.0356(16) 0.0447(18) 0.0445(18) -0.0073(15) -0.0030(14) -0.0027(14)
C96 0.0405(18) 0.068(2) 0.054(2) -0.0048(19) -0.0100(16) -0.0076(17)
O14 0.0287(10) 0.0350(11) 0.0334(11) -0.0037(8) -0.0014(8) -0.0010(8)
C97 0.0324(15) 0.0348(16) 0.0349(15) 0.0008(12) 0.0050(12) -0.0006(12)
C98 0.0329(15) 0.0370(17) 0.053(2) -0.0014(14) 0.0025(14) -0.0013(13)
O15 0.0356(11) 0.0452(12) 0.0283(10) 0.0042(9) -0.0007(9) 0.0005(9)
C99 0.0387(16) 0.0432(18) 0.0363(16) 0.0041(14) 0.0027(13) 0.0032(14)
C100 0.0367(18) 0.078(3) 0.051(2) 0.0151(19) 0.0052(16) 0.0021(17)
O16 0.0359(11) 0.0417(12) 0.0327(11) 0.0038(9) -0.0020(9) 0.0060(9)
C101 0.0393(17) 0.053(2) 0.0373(17) 0.0014(15) -0.0037(14) 0.0047(15)
C102 0.0397(18) 0.072(2) 0.0419(19) 0.0049(17) -0.0023(15) 0.0111(17)
O17 0.0361(11) 0.0442(13) 0.0459(13) -0.0077(10) 0.0076(10) 0.0048(9)
C103 0.0370(17) 0.063(2) 0.053(2) -0.0137(18) 0.0066(15) 0.0038(16)
C104 0.0389(18) 0.083(3) 0.069(3) -0.022(2) 0.0085(18) 0.0077(19)
O18 0.0316(10) 0.0370(11) 0.0369(11) -0.0028(9) 0.0055(9) 0.0010(9)
C105 0.0377(16) 0.0367(16) 0.0381(16) 0.0050(13) 0.0053(13) 0.0001(13)
C106 0.0385(17) 0.0471(19) 0.058(2) -0.0006(16) 0.0115(16) 0.0004(14)
O19 0.0357(11) 0.0408(12) 0.0348(11) 0.0010(9) 0.0074(9) 0.0020(9)
C107 0.0394(16) 0.0357(16) 0.0399(17) 0.0007(13) 0.0053(14) -0.0037(13)
C108 0.0418(17) 0.053(2) 0.049(2) 0.0077(16) 0.0107(15) -0.0027(15)
O20 0.0394(11) 0.0443(12) 0.0312(11) 0.0006(9) 0.0073(9) 0.0013(9)
C109 0.0407(17) 0.052(2) 0.0397(17) 0.0016(15) 0.0072(14) 0.0086(15)
C110 0.0446(18) 0.069(2) 0.047(2) -0.0023(18) 0.0126(16) 0.0054(17)
Cl1 0.0441(5) 0.0488(5) 0.0526(5) 0.0074(4) -0.0021(4) 0.0075(4)
Cl2 0.0592(5) 0.0366(4) 0.0372(4) 0.0005(3) -0.0022(4) 0.0031(4)
Cl3 0.0460(5) 0.0571(5) 0.0414(5) 0.0014(4) 0.0045(4) -0.0034(4)
C111 0.0401(17) 0.0398(18) 0.0359(17) 0.0006(14) 0.0014(14) 0.0007(14)
Cl4 0.0501(5) 0.0582(6) 0.0566(6) 0.0047(4) 0.0159(4) 0.0026(4)
Cl5 0.0781(7) 0.0559(6) 0.0328(4) 0.0026(4) -0.0078(4) -0.0048(5)
Cl6 0.0422(4) 0.0438(5) 0.0343(4) -0.0031(3) 0.0000(3) 0.0001(3)
C112 0.038(3) 0.021(3) 0.031(3) -0.001(2) 0.006(2) -0.002(2)
C113 0.040(4) 0.044(5) 0.040(4) 0.002(3) 0.004(3) -0.003(3)
Cl7 0.085(7) 0.069(10) 0.042(8) 0.003(8) -0.005(9) -0.006(6)
Cl8 0.094(7) 0.062(5) 0.059(7) -0.007(5) 0.026(6) 0.008(6)
Cl9 0.071(7) 0.084(7) 0.176(15) 0.050(10) 0.010(10) 0.012(7)
C114 0.075(8) 0.060(7) 0.066(12) -0.011(8) 0.007(8) 0.002(6)
Cl10 0.104(17) 0.111(15) 0.097(11) -0.035(11) 0.022(13) -0.010(14)
Cl11 0.098(15) 0.073(10) 0.128(17) -0.018(9) 0.060(14) -0.014(11)
Cl12 0.126(19) 0.124(15) 0.106(11) 0.042(12) 0.016(14) 0.012(15)
C115 0.062(14) 0.072(11) 0.073(11) -0.001(8) 0.009(9) -0.003(8)
C116 0.032(3) 0.066(9) 0.066(9) 0.009(9) -0.001(7) 0.007(5)
C117 0.033(3) 0.040(6) 0.036(6) 0.002(5) 0.005(5) -0.002(3)
C118 0.033(2) 0.031(5) 0.028(5) 0.005(5) 0.003(5) 0.000(3)
C119 0.034(2) 0.032(5) 0.025(6) 0.003(4) 0.007(5) 0.001(3)
C120 0.033(2) 0.032(6) 0.034(6) 0.000(5) 0.004(5) -0.001(3)
C121 0.033(2) 0.034(5) 0.023(6) 0.003(4) 0.008(5) 0.000(3)
C122 0.033(2) 0.028(5) 0.017(5) -0.004(4) 0.004(4) 0.000(3)
C123 0.033(2) 0.042(6) 0.041(7) 0.005(5) 0.010(5) 0.004(3)
C124 0.032(2) 0.039(5) 0.024(4) -0.006(4) 0.000(4) 0.001(3)
C125 0.032(2) 0.029(4) 0.036(5) -0.003(4) 0.000(4) -0.002(3)
C126 0.032(2) 0.029(5) 0.024(4) -0.002(4) -0.001(4) -0.001(3)
C127 0.033(2) 0.030(5) 0.039(5) -0.004(4) -0.001(4) 0.000(3)
C128 0.032(2) 0.027(5) 0.022(5) -0.004(4) 0.003(5) 0.004(3)
C129 0.034(2) 0.027(5) 0.028(5) 0.003(4) 0.003(5) 0.005(3)
C130 0.033(2) 0.036(5) 0.027(5) -0.004(4) 0.003(5) 0.002(3)
C131 0.033(3) 0.066(9) 0.058(9) 0.004(7) -0.002(8) 0.011(5)
C132 0.043(4) 0.074(12) 0.057(11) -0.010(10) 0.003(10) 0.016(7)
C133 0.040(3) 0.039(7) 0.043(7) 0.001(5) 0.003(6) 0.000(4)
C134 0.041(3) 0.030(6) 0.025(6) -0.005(5) -0.002(5) -0.001(4)
C135 0.040(3) 0.031(6) 0.039(7) 0.003(5) 0.005(5) 0.000(4)
C136 0.041(3) 0.042(7) 0.042(7) 0.002(5) 0.006(6) -0.004(4)
C137 0.040(3) 0.054(7) 0.052(8) 0.005(5) 0.004(6) -0.003(3)
C138 0.040(3) 0.039(7) 0.031(7) -0.003(5) 0.002(6) 0.000(3)
C139 0.041(3) 0.042(6) 0.047(7) -0.007(5) 0.006(6) 0.002(4)
C140 0.040(3) 0.038(7) 0.039(7) -0.008(5) 0.005(5) 0.004(4)
C141 0.041(3) 0.033(7) 0.030(7) -0.004(5) 0.009(5) 0.003(4)
C142 0.040(3) 0.038(7) 0.033(7) -0.004(6) 0.005(6) 0.001(4)
C143 0.040(3) 0.036(7) 0.034(8) 0.003(5) 0.001(5) -0.002(4)
C144 0.039(3) 0.037(7) 0.032(7) -0.001(6) 0.002(5) -0.002(4)
C145 0.041(3) 0.041(7) 0.046(8) 0.005(5) 0.005(5) 0.001(4)
C146 0.039(3) 0.032(7) 0.028(7) -0.002(6) 0.003(5) 0.004(4)
C147 0.040(3) 0.042(10) 0.034(11) -0.015(8) -0.003(7) 0.007(6)
C148 0.037(3) 0.069(11) 0.075(11) -0.009(9) -0.002(8) -0.005(7)
C149 0.037(3) 0.047(6) 0.043(6) -0.008(5) 0.000(5) 0.003(4)
C150 0.039(3) 0.046(7) 0.049(7) 0.000(5) 0.010(5) 0.000(4)
C151 0.037(3) 0.039(6) 0.031(7) -0.002(5) 0.003(5) 0.008(4)
C152 0.037(3) 0.028(6) 0.030(6) -0.002(5) 0.003(5) 0.004(4)
C153 0.037(3) 0.040(7) 0.032(7) 0.000(5) 0.004(5) 0.000(4)
C154 0.036(3) 0.026(6) 0.024(6) 0.000(5) 0.000(5) -0.003(4)
C155 0.036(3) 0.029(6) 0.024(6) -0.007(5) -0.002(5) -0.001(4)
C156 0.037(3) 0.028(6) 0.037(6) -0.004(5) 0.002(5) 0.000(4)
C157 0.037(3) 0.038(6) 0.040(6) -0.008(5) 0.000(5) 0.000(4)
C158 0.037(3) 0.037(7) 0.044(7) 0.003(5) 0.006(5) -0.002(4)
C159 0.038(3) 0.042(7) 0.047(7) -0.006(5) 0.006(4) 0.000(5)
C160 0.037(3) 0.040(7) 0.041(8) -0.002(5) 0.004(5) 0.000(5)
C161 0.039(3) 0.035(7) 0.032(7) 0.000(5) 0.007(5) -0.003(5)
C162 0.038(3) 0.036(7) 0.034(7) 0.000(5) 0.006(5) 0.000(5)
C163 0.040(3) 0.053(12) 0.056(13) 0.004(9) 0.012(7) -0.016(8)
C164 0.037(3) 0.059(12) 0.057(14) 0.015(9) 0.001(9) -0.013(8)
C165 0.036(3) 0.038(8) 0.035(8) 0.002(6) 0.005(6) -0.003(5)
C166 0.037(3) 0.038(8) 0.038(8) 0.002(6) 0.007(6) -0.003(4)
C167 0.035(3) 0.036(7) 0.032(8) -0.001(5) 0.003(6) 0.000(4)
C168 0.034(3) 0.030(7) 0.027(7) 0.002(5) -0.001(5) 0.000(5)
C169 0.035(3) 0.031(7) 0.028(7) -0.004(5) 0.003(5) -0.002(5)
C170 0.034(3) 0.027(6) 0.032(6) 0.000(5) 0.002(5) -0.001(4)
C171 0.035(3) 0.032(6) 0.033(6) -0.007(5) 0.001(5) 0.000(4)
C172 0.035(3) 0.024(6) 0.030(6) 0.003(5) 0.005(5) 0.000(4)
C173 0.037(3) 0.030(6) 0.033(7) -0.006(5) 0.009(5) -0.005(4)
C174 0.034(3) 0.027(6) 0.030(7) 0.003(5) 0.003(5) 0.000(4)
C175 0.035(3) 0.028(7) 0.030(7) -0.007(5) -0.001(5) 0.002(4)
C176 0.035(3) 0.034(7) 0.032(7) 0.001(5) 0.005(5) 0.001(5)
C177 0.037(3) 0.036(7) 0.038(7) 0.000(5) 0.004(5) -0.001(4)
C178 0.035(3) 0.038(7) 0.033(7) 0.010(5) 0.005(5) 0.001(5)
C179 0.038(4) 0.052(11) 0.040(13) -0.011(9) 0.007(9) -0.003(7)
C180 0.047(5) 0.048(12) 0.045(12) -0.003(9) 0.008(8) -0.007(9)
C181 0.043(3) 0.041(8) 0.041(8) 0.002(6) 0.002(5) 0.000(5)
C182 0.045(3) 0.042(8) 0.042(8) -0.006(6) 0.004(5) -0.001(5)
C183 0.044(3) 0.039(7) 0.039(7) 0.004(5) 0.006(5) 0.000(5)
C184 0.044(3) 0.044(8) 0.049(8) 0.002(6) 0.004(5) -0.001(5)
C185 0.044(3) 0.043(8) 0.043(8) 0.004(6) 0.004(5) -0.003(5)
C186 0.045(3) 0.041(7) 0.042(7) -0.008(6) 0.004(5) -0.001(4)
C187 0.044(3) 0.046(7) 0.045(7) -0.002(6) 0.005(5) 0.003(4)
C188 0.045(3) 0.049(7) 0.048(8) -0.002(6) 0.005(5) 0.001(4)
C189 0.044(3) 0.043(7) 0.046(8) 0.003(6) 0.006(5) 0.000(4)
C190 0.045(3) 0.041(8) 0.041(8) -0.006(6) 0.005(6) 0.001(4)
C191 0.044(3) 0.036(7) 0.035(8) 0.000(6) 0.003(6) 0.001(4)
C192 0.044(3) 0.035(7) 0.034(8) 0.001(6) 0.002(6) 0.002(4)
C193 0.043(3) 0.032(7) 0.028(8) 0.006(6) 0.000(6) 0.003(4)
C194 0.045(3) 0.047(7) 0.043(8) 0.002(6) 0.003(6) -0.004(4)
C195 0.043(4) 0.044(14) 0.038(15) -0.007(11) -0.004(11) -0.005(7)

loop_
_atom_type_symbol
_atom_type_description
_atom_type_scat_dispersion_real
_atom_type_scat_dispersion_imag
_atom_type_scat_source
C C 0.0033 0.0016 'International Tables Vol C Tables 4.2.6.8 and 6.1.1.4'
H H 0.0000 0.0000 'International Tables Vol C Tables 4.2.6.8 and 6.1.1.4'
O O 0.0106 0.0060 'International Tables Vol C Tables 4.2.6.8 and 6.1.1.4'
Cl Cl 0.1484 0.1585 'International Tables Vol C Tables 4.2.6.8 and 6.1.1.4'

loop_
_geom_angle_atom_site_label_1
_geom_angle_atom_site_label_2
_geom_angle_atom_site_label_3
_geom_angle
C6 C1 C33 112.8(2)
C6 C1 H1 109.0
C33 C1 H1 109.0
C6 C1 H2 109.0
C33 C1 H2 109.0
H1 C1 H2 107.8
C9 C2 C12 110.0(2)
C9 C2 H3 109.7
C12 C2 H3 109.7
C9 C2 H4 109.7
C12 C2 H4 109.7
H3 C2 H4 108.2
C15 C3 C18 112.3(2)
C15 C3 H5 109.1
C18 C3 H5 109.1
C15 C3 H6 109.1
C18 C3 H6 109.1
H5 C3 H6 107.9
C24 C4 C21 111.4(2)
C24 C4 H7 109.3
C21 C4 H7 109.3
C24 C4 H8 109.3
C21 C4 H8 109.3
H7 C4 H8 108.0
C27 C5 C30 111.6(2)
C27 C5 H9 109.3
C30 C5 H9 109.3
C27 C5 H10 109.3
C30 C5 H10 109.3
H9 C5 H10 108.0
C11 C6 C7 118.4(3)
C11 C6 C1 120.2(3)
C7 C6 C1 121.4(3)
O1 C7 C8 123.5(3)
O1 C7 C6 116.0(3)
C8 C7 C6 120.5(3)
C7 C8 C9 121.2(3)
C7 C8 H11 119.4
C9 C8 H11 119.4
C8 C9 C10 118.5(3)
C8 C9 C2 120.0(3)
C10 C9 C2 121.4(3)
O2 C10 C11 123.6(3)
O2 C10 C9 116.2(3)
C11 C10 C9 120.2(3)
C10 C11 C6 121.2(3)
C10 C11 H12 119.4
C6 C11 H12 119.4
C17 C12 C13 118.9(3)
C17 C12 C2 119.8(3)
C13 C12 C2 121.1(3)
C12 C13 O3 116.7(2)
C12 C13 C14 120.5(3)
O3 C13 C14 122.8(3)
C13 C14 C15 120.3(3)
C13 C14 H13 119.9
C15 C14 H13 119.9
C16 C15 C14 119.0(3)
C16 C15 C3 121.2(2)
C14 C15 C3 119.8(2)
O4 C16 C15 116.6(2)
O4 C16 C17 123.2(3)
C15 C16 C17 120.2(3)
C12 C17 C16 121.0(3)
C12 C17 H14 119.5
C16 C17 H14 119.5
C23 C18 C19 118.6(3)
C23 C18 C3 120.9(2)
C19 C18 C3 120.5(2)
O5 C19 C20 123.4(2)
O5 C19 C18 116.7(2)
C20 C19 C18 119.9(3)
C21 C20 C19 121.4(3)
C21 C20 H15 119.3
C19 C20 H15 119.3
C20 C21 C22 118.4(3)
C20 C21 C4 120.1(3)
C22 C21 C4 121.5(3)
O6 C22 C23 123.6(3)
O6 C22 C21 115.9(2)
C23 C22 C21 120.5(3)
C18 C23 C22 121.2(3)
C18 C23 H16 119.4
C22 C23 H16 119.4
C29 C24 C25 118.6(3)
C29 C24 C4 120.5(3)
C25 C24 C4 120.8(3)
O7 C25 C26 123.4(3)
O7 C25 C24 116.6(3)
C26 C25 C24 120.0(3)
C25 C26 C27 121.2(3)
C25 C26 H17 119.4
C27 C26 H17 119.4
C26 C27 C28 118.7(3)
C26 C27 C5 119.6(3)
C28 C27 C5 121.6(3)
O8 C28 C27 116.3(3)
O8 C28 C29 123.9(3)
C27 C28 C29 119.8(3)
C24 C29 C28 121.5(3)
C24 C29 H18 119.2
C28 C29 H18 119.2
C31 C30 C35 118.4(3)
C31 C30 C5 122.4(3)
C35 C30 C5 119.2(3)
O9 C31 C30 116.7(3)
O9 C31 C32 123.3(3)
C30 C31 C32 120.0(3)
C33 C32 C31 121.3(3)
C33 C32 H19 119.4
C31 C32 H19 119.4
C32 C33 C34 118.6(3)
C32 C33 C1 120.5(3)
C34 C33 C1 120.9(3)
O10 C34 C35 124.0(3)
O10 C34 C33 115.8(3)
C35 C34 C33 120.2(3)
C34 C35 C30 121.5(3)
C34 C35 H20 119.3
C30 C35 H20 119.3
C7 O1 C36 117.5(2)
O1 C36 C37 107.7(3)
O1 C36 H21 110.2
C37 C36 H21 110.2
O1 C36 H22 110.2
C37 C36 H22 110.2
H21 C36 H22 108.5
C36 C37 H23 109.5
C36 C37 H24 109.5
H23 C37 H24 109.5
C36 C37 H25 109.5
H23 C37 H25 109.5
H24 C37 H25 109.5
C10 O2 C38 118.4(2)
O2 C38 C39 107.1(3)
O2 C38 H26 110.3
C39 C38 H26 110.3
O2 C38 H27 110.3
C39 C38 H27 110.3
H26 C38 H27 108.6
C38 C39 H28 109.5
C38 C39 H29 109.5
H28 C39 H29 109.5
C38 C39 H30 109.5
H28 C39 H30 109.5
H29 C39 H30 109.5
C13 O3 C40 117.4(2)
O3 C40 C41 107.4(3)
O3 C40 H31 110.2
C41 C40 H31 110.2
O3 C40 H32 110.2
C41 C40 H32 110.2
H31 C40 H32 108.5
C40 C41 H33 109.5
C40 C41 H34 109.5
H33 C41 H34 109.5
C40 C41 H35 109.5
H33 C41 H35 109.5
H34 C41 H35 109.5
C16 O4 C42 117.5(2)
O4 C42 C43 107.8(2)
O4 C42 H36 110.2
C43 C42 H36 110.2
O4 C42 H37 110.2
C43 C42 H37 110.2
H36 C42 H37 108.5
C42 C43 H38 109.5
C42 C43 H39 109.5
H38 C43 H39 109.5
C42 C43 H40 109.5
H38 C43 H40 109.5
H39 C43 H40 109.5
C19 O5 C44 116.9(2)
O5 C44 C45 108.0(2)
O5 C44 H41 110.1
C45 C44 H41 110.1
O5 C44 H42 110.1
C45 C44 H42 110.1
H41 C44 H42 108.4
C44 C45 H43 109.5
C44 C45 H44 109.5
H43 C45 H44 109.5
C44 C45 H45 109.5
H43 C45 H45 109.5
H44 C45 H45 109.5
C22 O6 C46 117.4(2)
O6 C46 C47 107.2(2)
O6 C46 H46 110.3
C47 C46 H46 110.3
O6 C46 H47 110.3
C47 C46 H47 110.3
H46 C46 H47 108.5
C46 C47 H48 109.5
C46 C47 H49 109.5
H48 C47 H49 109.5
C46 C47 H50 109.5
H48 C47 H50 109.5
H49 C47 H50 109.5
C25 O7 C48 117.5(2)
O7 C48 C49 107.8(3)
O7 C48 H51 110.2
C49 C48 H51 110.2
O7 C48 H52 110.2
C49 C48 H52 110.2
H51 C48 H52 108.5
C48 C49 H53 109.5
C48 C49 H54 109.5
H53 C49 H54 109.5
C48 C49 H55 109.5
H53 C49 H55 109.5
H54 C49 H55 109.5
C28 O8 C50 116.9(2)
O8 C50 C51 107.4(3)
O8 C50 H56 110.2
C51 C50 H56 110.2
O8 C50 H57 110.2
C51 C50 H57 110.2
H56 C50 H57 108.5
C50 C51 H58 109.5
C50 C51 H59 109.5
H58 C51 H59 109.5
C50 C51 H60 109.5
H58 C51 H60 109.5
H59 C51 H60 109.5
C31 O9 C52 116.4(2)
O9 C52 C53 107.4(2)
O9 C52 H61 110.2
C53 C52 H61 110.2
O9 C52 H62 110.2
C53 C52 H62 110.2
H61 C52 H62 108.5
C52 C53 H63 109.5
C52 C53 H64 109.5
H63 C53 H64 109.5
C52 C53 H65 109.5
H63 C53 H65 109.5
H64 C53 H65 109.5
C34 O10 C54 116.7(2)
O10 C54 C55 106.7(3)
O10 C54 H66 110.4
C55 C54 H66 110.4
O10 C54 H67 110.4
C55 C54 H67 110.4
H66 C54 H67 108.6
C54 C55 H68 109.5
C54 C55 H69 109.5
H68 C55 H69 109.5
C54 C55 H70 109.5
H68 C55 H70 109.5
H69 C55 H70 109.5
C88 C56 C61 111.2(2)
C88 C56 H71 109.4
C61 C56 H71 109.4
C88 C56 H72 109.4
C61 C56 H72 109.4
H71 C56 H72 108.0
C64 C57 C67 112.4(2)
C64 C57 H73 109.1
C67 C57 H73 109.1
C64 C57 H74 109.1
C67 C57 H74 109.1
H73 C57 H74 107.9
C70 C58 C73 111.9(2)
C70 C58 H75 109.2
C73 C58 H75 109.2
C70 C58 H76 109.2
C73 C58 H76 109.2
H75 C58 H76 107.9
C76 C59 C79 111.8(2)
C76 C59 H77 109.3
C79 C59 H77 109.3
C76 C59 H78 109.3
C79 C59 H78 109.3
H77 C59 H78 107.9
C85 C60 C82 112.2(2)
C85 C60 H79 109.2
C82 C60 H79 109.2
C85 C60 H80 109.2
C82 C60 H80 109.2
H79 C60 H80 107.9
C66 C61 C62 118.5(3)
C66 C61 C56 121.2(3)
C62 C61 C56 120.2(3)
C61 C62 C63 121.3(3)
C61 C62 H81 119.3
C63 C62 H81 119.3
O11 C63 C64 116.5(2)
O11 C63 C62 123.5(3)
C64 C63 C62 120.0(3)
C63 C64 C65 118.4(3)
C63 C64 C57 121.7(3)
C65 C64 C57 119.9(3)
C66 C65 C64 121.4(3)
C66 C65 H82 119.3
C64 C65 H82 119.3
O12 C66 C65 123.3(3)
O12 C66 C61 116.4(2)
C65 C66 C61 120.4(3)
C72 C67 C68 118.5(3)
C72 C67 C57 122.0(3)
C68 C67 C57 119.5(3)
C69 C68 C67 121.0(3)
C69 C68 H83 119.5
C67 C68 H83 119.5
O13 C69 C70 116.4(2)
O13 C69 C68 123.4(3)
C70 C69 C68 120.3(3)
C69 C70 C71 118.8(3)
C69 C70 C58 121.2(3)
C71 C70 C58 120.0(3)
C72 C71 C70 120.9(3)
C72 C71 H84 119.6
C70 C71 H84 119.6
O14 C72 C67 116.5(2)
O14 C72 C71 123.0(3)
C67 C72 C71 120.5(3)
C74 C73 C78 119.0(3)
C74 C73 C58 119.9(3)
C78 C73 C58 121.1(3)
C73 C74 C75 120.8(3)
C73 C74 H85 119.6
C75 C74 H85 119.6
C76 C75 O15 117.6(2)
C76 C75 C74 120.4(3)
O15 C75 C74 122.0(3)
C77 C76 C75 118.7(3)
C77 C76 C59 118.2(3)
C75 C76 C59 123.0(3)
C76 C77 C78 121.4(3)
C76 C77 H86 119.3
C78 C77 H86 119.3
O16 C78 C77 124.0(3)
O16 C78 C73 116.3(3)
C77 C78 C73 119.7(3)
C80 C79 C84 117.9(3)
C80 C79 C59 120.4(3)
C84 C79 C59 121.6(3)
C81 C80 C79 121.6(3)
C81 C80 H87 119.2
C79 C80 H87 119.2
C80 C81 C82 120.7(3)
C80 C81 O17 123.7(3)
C82 C81 O17 115.6(3)
C83 C82 C81 118.0(3)
C83 C82 C60 120.4(3)
C81 C82 C60 121.6(3)
C82 C83 C84 121.6(3)
C82 C83 H88 119.2
C84 C83 H88 119.2
O18 C84 C83 123.4(3)
O18 C84 C79 116.5(3)
C83 C84 C79 120.1(3)
C86 C85 C90 118.5(3)
C86 C85 C60 120.2(3)
C90 C85 C60 121.3(3)
C85 C86 C87 121.1(3)
C85 C86 H89 119.4
C87 C86 H89 119.4
O19 C87 C88 116.1(3)
O19 C87 C86 123.8(3)
C88 C87 C86 120.1(3)
C89 C88 C87 118.6(3)
C89 C88 C56 120.5(3)
C87 C88 C56 120.9(3)
C90 C89 C88 121.3(3)
C90 C89 H90 119.3
C88 C89 H90 119.3
O20 C90 C89 123.2(3)
O20 C90 C85 116.5(3)
C89 C90 C85 120.3(3)
C63 O11 C91 117.9(2)
O11 C91 C92 107.9(3)
O11 C91 H91 110.1
C92 C91 H91 110.1
O11 C91 H92 110.1
C92 C91 H92 110.1
H91 C91 H92 108.4
C91 C92 H93 109.5
C91 C92 H94 109.5
H93 C92 H94 109.5
C91 C92 H95 109.5
H93 C92 H95 109.5
H94 C92 H95 109.5
C66 O12 C93 117.3(2)
O12 C93 C94 107.8(2)
O12 C93 H96 110.1
C94 C93 H96 110.1
O12 C93 H97 110.1
C94 C93 H97 110.1
H96 C93 H97 108.5
C93 C94 H98 109.5
C93 C94 H99 109.5
H98 C94 H99 109.5
C93 C94 H100 109.5
H98 C94 H100 109.5
H99 C94 H100 109.5
C69 O13 C95 116.9(2)
O13 C95 C96 107.4(3)
O13 C95 H101 110.2
C96 C95 H101 110.2
O13 C95 H102 110.2
C96 C95 H102 110.2
H101 C95 H102 108.5
C95 C96 H103 109.5
C95 C96 H104 109.5
H103 C96 H104 109.5
C95 C96 H105 109.5
H103 C96 H105 109.5
H104 C96 H105 109.5
C72 O14 C97 117.5(2)
O14 C97 C98 107.6(2)
O14 C97 H106 110.2
C98 C97 H106 110.2
O14 C97 H107 110.2
C98 C97 H107 110.2
H106 C97 H107 108.5
C97 C98 H108 109.5
C97 C98 H109 109.5
H108 C98 H109 109.5
C97 C98 H110 109.5
H108 C98 H110 109.5
H109 C98 H110 109.5
C75 O15 C99 116.6(2)
O15 C99 C100 108.3(3)
O15 C99 H111 110.0
C100 C99 H111 110.0
O15 C99 H112 110.0
C100 C99 H112 110.0
H111 C99 H112 108.4
C99 C100 H113 109.5
C99 C100 H114 109.5
H113 C100 H114 109.5
C99 C100 H115 109.5
H113 C100 H115 109.5
H114 C100 H115 109.5
C78 O16 C101 117.4(2)
O16 C101 C102 107.4(3)
O16 C101 H116 110.2
C102 C101 H116 110.2
O16 C101 H117 110.2
C102 C101 H117 110.2
H116 C101 H117 108.5
C101 C102 H118 109.5
C101 C102 H119 109.5
H118 C102 H119 109.5
C101 C102 H120 109.5
H118 C102 H120 109.5
H119 C102 H120 109.5
C81 O17 C103 117.1(2)
O17 C103 C104 106.4(3)
O17 C103 H121 110.5
C104 C103 H121 110.5
O17 C103 H122 110.5
C104 C103 H122 110.5
H121 C103 H122 108.6
C103 C104 H123 109.5
C103 C104 H124 109.5
H123 C104 H124 109.5
C103 C104 H125 109.5
H123 C104 H125 109.5
H124 C104 H125 109.5
C84 O18 C105 117.3(2)
O18 C105 C106 108.3(3)
O18 C105 H126 110.0
C106 C105 H126 110.0
O18 C105 H127 110.0
C106 C105 H127 110.0
H126 C105 H127 108.4
C105 C106 H128 109.5
C105 C106 H129 109.5
H128 C106 H129 109.5
C105 C106 H130 109.5
H128 C106 H130 109.5
H129 C106 H130 109.5
C87 O19 C107 117.5(2)
O19 C107 C108 106.9(3)
O19 C107 H131 110.3
C108 C107 H131 110.3
O19 C107 H132 110.3
C108 C107 H132 110.3
H131 C107 H132 108.6
C107 C108 H133 109.5
C107 C108 H134 109.5
H133 C108 H134 109.5
C107 C108 H135 109.5
H133 C108 H135 109.5
H134 C108 H135 109.5
C90 O20 C109 117.0(2)
O20 C109 C110 107.6(3)
O20 C109 H136 110.2
C110 C109 H136 110.2
O20 C109 H137 110.2
C110 C109 H137 110.2
H136 C109 H137 108.5
C109 C110 H138 109.5
C109 C110 H139 109.5
H138 C110 H139 109.5
C109 C110 H140 109.5
H138 C110 H140 109.5
H139 C110 H140 109.5
Cl1 C111 Cl3 110.98(18)
Cl1 C111 Cl2 109.35(18)
Cl3 C111 Cl2 110.24(18)
Cl1 C111 H141 108.7
Cl3 C111 H141 108.7
Cl2 C111 H141 108.7
Cl6 C112 Cl5 111.2(3)
Cl6 C112 Cl4 110.9(3)
Cl5 C112 Cl4 108.1(3)
Cl6 C112 H142 108.9
Cl5 C112 H142 108.9
Cl4 C112 H142 108.9
Cl5 C113 Cl4 113.3(4)
Cl5 C113 Cl6 107.8(4)
Cl4 C113 Cl6 108.2(4)
Cl5 C113 H143 109.1
Cl4 C113 H143 109.1
Cl6 C113 H143 109.1
Cl7 C114 Cl9 107.8(17)
Cl7 C114 Cl8 109.6(16)
Cl9 C114 Cl8 115.8(18)
Cl7 C114 H144 107.8
Cl9 C114 H144 107.8
Cl8 C114 H144 107.8
Cl10 C115 Cl12 107(2)
Cl10 C115 Cl11 106(2)
Cl12 C115 Cl11 109(2)
Cl10 C115 H145 111.6
Cl12 C115 H145 111.6
Cl11 C115 H145 111.6
C117 C116 H146 109.5
C117 C116 H147 109.5
H146 C116 H147 109.5
C117 C116 H148 109.5
H146 C116 H148 109.5
H147 C116 H148 109.5
C116 C117 C118 114.5(8)
C116 C117 H149 108.6
C118 C117 H149 108.6
C116 C117 H150 108.6
C118 C117 H150 108.6
H149 C117 H150 107.6
C119 C118 C117 113.6(7)
C119 C118 H151 108.9
C117 C118 H151 108.9
C119 C118 H152 108.9
C117 C118 H152 108.9
H151 C118 H152 107.7
C120 C119 C118 113.3(7)
C120 C119 H153 108.9
C118 C119 H153 108.9
C120 C119 H154 108.9
C118 C119 H154 108.9
H153 C119 H154 107.7
C121 C120 C119 115.5(8)
C121 C120 H155 108.4
C119 C120 H155 108.4
C121 C120 H156 108.4
C119 C120 H156 108.4
H155 C120 H156 107.5
C120 C121 C122 114.4(7)
C120 C121 H157 108.7
C122 C121 H157 108.7
C120 C121 H158 108.7
C122 C121 H158 108.7
H157 C121 H158 107.6
C123 C122 C121 115.9(7)
C123 C122 H159 108.3
C121 C122 H159 108.3
C123 C122 H160 108.3
C121 C122 H160 108.3
H159 C122 H160 107.4
C122 C123 C124 113.8(8)
C122 C123 H161 108.8
C124 C123 H161 108.8
C122 C123 H162 108.8
C124 C123 H162 108.8
H161 C123 H162 107.7
C125 C124 C123 115.2(7)
C125 C124 H163 108.5
C123 C124 H163 108.5
C125 C124 H164 108.5
C123 C124 H164 108.5
H163 C124 H164 107.5
C124 C125 C126 116.5(6)
C124 C125 H165 108.2
C126 C125 H165 108.2
C124 C125 H166 108.2
C126 C125 H166 108.2
H165 C125 H166 107.3
C127 C126 C125 116.9(7)
C127 C126 H167 108.1
C125 C126 H167 108.1
C127 C126 H168 108.1
C125 C126 H168 108.1
H167 C126 H168 107.3
C126 C127 C128 114.3(7)
C126 C127 H169 108.7
C128 C127 H169 108.7
C126 C127 H170 108.7
C128 C127 H170 108.7
H169 C127 H170 107.6
C129 C128 C127 112.9(7)
C129 C128 H171 109.0
C127 C128 H171 109.0
C129 C128 H172 109.0
C127 C128 H172 109.0
H171 C128 H172 107.8
C130 C129 C128 115.0(7)
C130 C129 H173 108.5
C128 C129 H173 108.5
C130 C129 H174 108.5
C128 C129 H174 108.5
H173 C129 H174 107.5
C129 C130 C131 116.3(8)
C129 C130 H175 108.2
C131 C130 H175 108.2
C129 C130 H176 108.2
C131 C130 H176 108.2
H175 C130 H176 107.4
C130 C131 H177 109.5
C130 C131 H178 109.5
H177 C131 H178 109.5
C130 C131 H179 109.5
H177 C131 H179 109.5
H178 C131 H179 109.5
C133 C132 H180 109.5
C133 C132 H181 109.5
H180 C132 H181 109.5
C133 C132 H182 109.5
H180 C132 H182 109.5
H181 C132 H182 109.5
C132 C133 C134 113.8(12)
C132 C133 H183 108.8
C134 C133 H183 108.8
C132 C133 H184 108.8
C134 C133 H184 108.8
H183 C133 H184 107.7
C133 C134 C135 114.2(11)
C133 C134 H185 108.7
C135 C134 H185 108.7
C133 C134 H186 108.7
C135 C134 H186 108.7
H185 C134 H186 107.6
C134 C135 C136 111.1(10)
C134 C135 H187 109.4
C136 C135 H187 109.4
C134 C135 H188 109.4
C136 C135 H188 109.4
H187 C135 H188 108.0
C137 C136 C135 116.7(11)
C137 C136 H189 108.1
C135 C136 H189 108.1
C137 C136 H190 108.1
C135 C136 H190 108.1
H189 C136 H190 107.3
C136 C137 C138 117.9(11)
C136 C137 H191 107.8
C138 C137 H191 107.8
C136 C137 H192 107.8
C138 C137 H192 107.8
H191 C137 H192 107.2
C139 C138 C137 117.8(11)
C139 C138 H193 107.9
C137 C138 H193 107.9
C139 C138 H194 107.9
C137 C138 H194 107.9
H193 C138 H194 107.2
C138 C139 C140 115.1(11)
C138 C139 H195 108.5
C140 C139 H195 108.5
C138 C139 H196 108.5
C140 C139 H196 108.5
H195 C139 H196 107.5
C141 C140 C139 113.7(12)
C141 C140 H197 108.8
C139 C140 H197 108.8
C141 C140 H198 108.8
C139 C140 H198 108.8
H197 C140 H198 107.7
C140 C141 C142 120.2(12)
C140 C141 H199 107.3
C142 C141 H199 107.3
C140 C141 H200 107.3
C142 C141 H200 107.3
H199 C141 H200 106.9
C143 C142 C141 118.7(12)
C143 C142 H201 107.6
C141 C142 H201 107.6
C143 C142 H202 107.6
C141 C142 H202 107.6
H201 C142 H202 107.1
C142 C143 C144 115.5(12)
C142 C143 H203 108.4
C144 C143 H203 108.4
C142 C143 H204 108.4
C144 C143 H204 108.4
H203 C143 H204 107.5
C143 C144 C145 113.7(12)
C143 C144 H205 108.8
C145 C144 H205 108.8
C143 C144 H206 108.8
C145 C144 H206 108.8
H205 C144 H206 107.7
C146 C145 C144 113.9(12)
C146 C145 H207 108.8
C144 C145 H207 108.8
C146 C145 H208 108.8
C144 C145 H208 108.8
H207 C145 H208 107.7
C147 C146 C145 119.1(14)
C147 C146 H209 107.5
C145 C146 H209 107.5
C147 C146 H210 107.5
C145 C146 H210 107.5
H209 C146 H210 107.0
C146 C147 H211 109.5
C146 C147 H212 109.5
H211 C147 H212 109.5
C146 C147 H213 109.5
H211 C147 H213 109.5
H212 C147 H213 109.5
C149 C148 H214 109.5
C149 C148 H215 109.5
H214 C148 H215 109.5
C149 C148 H216 109.5
H214 C148 H216 109.5
H215 C148 H216 109.5
C148 C149 C150 114.0(12)
C148 C149 H217 108.8
C150 C149 H217 108.8
C148 C149 H218 108.7
C150 C149 H218 108.7
H217 C149 H218 107.6
C149 C150 C151 113.0(11)
C149 C150 H219 109.0
C151 C150 H219 109.0
C149 C150 H220 109.0
C151 C150 H220 109.0
H219 C150 H220 107.8
C152 C151 C150 111.4(10)
C152 C151 H221 109.4
C150 C151 H221 109.4
C152 C151 H222 109.4
C150 C151 H222 109.4
H221 C151 H222 108.0
C153 C152 C151 116.4(11)
C153 C152 H223 108.2
C151 C152 H223 108.2
C153 C152 H224 108.2
C151 C152 H224 108.2
H223 C152 H224 107.3
C152 C153 C154 118.9(11)
C152 C153 H225 107.6
C154 C153 H225 107.6
C152 C153 H226 107.6
C154 C153 H226 107.6
H225 C153 H226 107.0
C155 C154 C153 117.7(11)
C155 C154 H227 107.9
C153 C154 H227 107.9
C155 C154 H228 107.9
C153 C154 H228 107.9
H227 C154 H228 107.2
C154 C155 C156 114.2(10)
C154 C155 H229 108.7
C156 C155 H229 108.7
C154 C155 H230 108.7
C156 C155 H230 108.7
H229 C155 H230 107.6
C157 C156 C155 113.9(10)
C157 C156 H231 108.8
C155 C156 H231 108.8
C157 C156 H232 108.8
C155 C156 H232 108.8
H231 C156 H232 107.7
C156 C157 C158 119.4(10)
C156 C157 H233 107.5
C158 C157 H233 107.5
C156 C157 H234 107.5
C158 C157 H234 107.5
H233 C157 H234 107.0
C159 C158 C157 120.7(12)
C159 C158 H235 107.2
C157 C158 H235 107.2
C159 C158 H236 107.2
C157 C158 H236 107.2
H235 C158 H236 106.8
C158 C159 C160 115.7(12)
C158 C159 H237 108.4
C160 C159 H237 108.4
C158 C159 H238 108.4
C160 C159 H238 108.4
H237 C159 H238 107.4
C159 C160 C161 114.9(12)
C159 C160 H239 108.6
C161 C160 H239 108.6
C159 C160 H240 108.6
C161 C160 H240 108.6
H239 C160 H240 107.5
C162 C161 C160 113.4(11)
C162 C161 H241 108.9
C160 C161 H241 108.9
C162 C161 H242 108.9
C160 C161 H242 108.9
H241 C161 H242 107.7
C163 C162 C161 117.4(14)
C163 C162 H243 108.0
C161 C162 H243 108.0
C163 C162 H244 108.0
C161 C162 H244 108.0
H243 C162 H244 107.2
C162 C163 H245 109.5
C162 C163 H246 109.5
H245 C163 H246 109.5
C162 C163 H247 109.5
H245 C163 H247 109.5
H246 C163 H247 109.5
C165 C164 H248 109.5
C165 C164 H249 109.5
H248 C164 H249 109.5
C165 C164 H250 109.5
H248 C164 H250 109.5
H249 C164 H250 109.5
C164 C165 C166 113.1(13)
C164 C165 H251 109.0
C166 C165 H251 109.0
C164 C165 H252 109.0
C166 C165 H252 109.0
H251 C165 H252 107.8
C165 C166 C167 113.4(13)
C165 C166 H253 108.9
C167 C166 H253 108.9
C165 C166 H254 108.9
C167 C166 H254 108.9
H253 C166 H254 107.7
C166 C167 C168 110.7(12)
C166 C167 H255 109.5
C168 C167 H255 109.5
C166 C167 H256 109.5
C168 C167 H256 109.5
H255 C167 H256 108.1
C169 C168 C167 116.1(12)
C169 C168 H257 108.2
C167 C168 H257 108.2
C169 C168 H258 108.2
C167 C168 H258 108.2
H257 C168 H258 107.4
C168 C169 C170 121.8(13)
C168 C169 H259 106.9
C170 C169 H259 106.9
C168 C169 H260 106.9
C170 C169 H260 106.9
H259 C169 H260 106.7
C171 C170 C169 117.9(11)
C171 C170 H261 107.8
C169 C170 H261 107.8
C171 C170 H262 107.8
C169 C170 H262 107.8
H261 C170 H262 107.2
C172 C171 C170 114.0(10)
C172 C171 H263 108.8
C170 C171 H263 108.8
C172 C171 H264 108.8
C170 C171 H264 108.8
H263 C171 H264 107.7
C173 C172 C171 114.0(11)
C173 C172 H265 108.7
C171 C172 H265 108.7
C173 C172 H266 108.7
C171 C172 H266 108.7
H265 C172 H266 107.6
C172 C173 C174 118.5(11)
C172 C173 H267 107.7
C174 C173 H267 107.7
C172 C173 H268 107.7
C174 C173 H268 107.7
H267 C173 H268 107.1
C175 C174 C173 118.5(11)
C175 C174 H269 107.7
C173 C174 H269 107.7
C175 C174 H270 107.7
C173 C174 H270 107.7
H269 C174 H270 107.1
C174 C175 C176 112.6(10)
C174 C175 H271 109.1
C176 C175 H271 109.1
C174 C175 H272 109.1
C176 C175 H272 109.1
H271 C175 H272 107.8
C177 C176 C175 113.5(11)
C177 C176 H273 108.9
C175 C176 H273 108.9
C177 C176 H274 108.9
C175 C176 H274 108.9
H273 C176 H274 107.7
C178 C177 C176 111.3(11)
C178 C177 H275 109.4
C176 C177 H275 109.4
C178 C177 H276 109.4
C176 C177 H276 109.4
H275 C177 H276 108.0
C179 C178 C177 117.1(13)
C179 C178 H277 108.0
C177 C178 H277 108.0
C179 C178 H278 108.0
C177 C178 H278 108.0
H277 C178 H278 107.3
C178 C179 H279 109.5
C178 C179 H280 109.5
H279 C179 H280 109.5
C178 C179 H281 109.5
H279 C179 H281 109.5
H280 C179 H281 109.5
C181 C180 H282 109.5
C181 C180 H283 109.5
H282 C180 H283 109.5
C181 C180 H284 109.5
H282 C180 H284 109.5
H283 C180 H284 109.5
C180 C181 C182 114.8(14)
C180 C181 H285 108.6
C182 C181 H285 108.6
C180 C181 H286 108.6
C182 C181 H286 108.6
H285 C181 H286 107.5
C181 C182 C183 113.8(13)
C181 C182 H287 108.8
C183 C182 H287 108.8
C181 C182 H288 108.8
C183 C182 H288 108.8
H287 C182 H288 107.7
C184 C183 C182 112.5(12)
C184 C183 H289 109.1
C182 C183 H289 109.1
C184 C183 H290 109.1
C182 C183 H290 109.1
H289 C183 H290 107.8
C185 C184 C183 117.3(13)
C185 C184 H291 108.0
C183 C184 H291 108.0
C185 C184 H292 108.0
C183 C184 H292 108.0
H291 C184 H292 107.2
C184 C185 C186 120.8(13)
C184 C185 H293 107.1
C186 C185 H293 107.1
C184 C185 H294 107.1
C186 C185 H294 107.1
H293 C185 H294 106.8
C187 C186 C185 119.7(13)
C187 C186 H295 107.4
C185 C186 H295 107.4
C187 C186 H296 107.4
C185 C186 H296 107.4
H295 C186 H296 106.9
C186 C187 C188 113.1(12)
C186 C187 H297 109.0
C188 C187 H297 109.0
C186 C187 H298 109.0
C188 C187 H298 109.0
H297 C187 H298 107.8
C189 C188 C187 115.3(12)
C189 C188 H299 108.4
C187 C188 H299 108.4
C189 C188 H300 108.4
C187 C188 H300 108.4
H299 C188 H300 107.5
C188 C189 C190 121.5(13)
C188 C189 H301 107.0
C190 C189 H301 107.0
C188 C189 H302 107.0
C190 C189 H302 107.0
H301 C189 H302 106.7
C191 C190 C189 120.5(13)
C191 C190 H303 107.2
C189 C190 H303 107.2
C191 C190 H304 107.2
C189 C190 H304 107.2
H303 C190 H304 106.8
C190 C191 C192 115.3(13)
C190 C191 H305 108.5
C192 C191 H305 108.5
C190 C191 H306 108.5
C192 C191 H306 108.5
H305 C191 H306 107.5
C191 C192 C193 114.8(12)
C191 C192 H307 108.6
C193 C192 H307 108.6
C191 C192 H308 108.6
C193 C192 H308 108.6
H307 C192 H308 107.5
C194 C193 C192 113.4(13)
C194 C193 H309 108.9
C192 C193 H309 108.9
C194 C193 H310 108.9
C192 C193 H310 108.9
H309 C193 H310 107.7
C195 C194 C193 117.0(15)
C195 C194 H311 108.0
C193 C194 H311 108.0
C195 C194 H312 108.0
C193 C194 H312 108.0
H311 C194 H312 107.3
C194 C195 H313 109.5
C194 C195 H314 109.5
H313 C195 H314 109.5
C194 C195 H315 109.5
H313 C195 H315 109.5
H314 C195 H315 109.5

loop_
_geom_bond_atom_site_label_1
_geom_bond_atom_site_label_2
_geom_bond_distance
C1 C6 1.519(4)
C1 C33 1.527(4)
C1 H1 0.9900
C1 H2 0.9900
C2 C9 1.516(4)
C2 C12 1.519(4)
C2 H3 0.9900
C2 H4 0.9900
C3 C15 1.518(4)
C3 C18 1.521(4)
C3 H5 0.9900
C3 H6 0.9900
C4 C24 1.517(4)
C4 C21 1.520(4)
C4 H7 0.9900
C4 H8 0.9900
C5 C27 1.516(4)
C5 C30 1.517(4)
C5 H9 0.9900
C5 H10 0.9900
C6 C11 1.389(4)
C6 C7 1.396(4)
C7 O1 1.381(4)
C7 C8 1.383(4)
C8 C9 1.388(4)
C8 H11 0.9500
C9 C10 1.397(4)
C10 O2 1.378(4)
C10 C11 1.389(4)
C11 H12 0.9500
C12 C17 1.381(4)
C12 C13 1.386(4)
C13 O3 1.387(3)
C13 C14 1.390(4)
C14 C15 1.394(4)
C14 H13 0.9500
C15 C16 1.387(4)
C16 O4 1.381(3)
C16 C17 1.389(4)
C17 H14 0.9500
C18 C23 1.384(4)
C18 C19 1.397(4)
C19 O5 1.374(3)
C19 C20 1.394(4)
C20 C21 1.387(4)
C20 H15 0.9500
C21 C22 1.391(4)
C22 O6 1.386(3)
C22 C23 1.389(4)
C23 H16 0.9500
C24 C29 1.377(4)
C24 C25 1.400(4)
C25 O7 1.387(3)
C25 C26 1.388(4)
C26 C27 1.390(4)
C26 H17 0.9500
C27 C28 1.392(4)
C28 O8 1.383(4)
C28 C29 1.397(4)
C29 H18 0.9500
C30 C31 1.388(4)
C30 C35 1.394(4)
C31 O9 1.386(4)
C31 C32 1.398(4)
C32 C33 1.388(4)
C32 H19 0.9500
C33 C34 1.388(4)
C34 O10 1.386(3)
C34 C35 1.386(4)
C35 H20 0.9500
O1 C36 1.421(4)
C36 C37 1.494(5)
C36 H21 0.9900
C36 H22 0.9900
C37 H23 0.9800
C37 H24 0.9800
C37 H25 0.9800
O2 C38 1.422(4)
C38 C39 1.502(5)
C38 H26 0.9900
C38 H27 0.9900
C39 H28 0.9800
C39 H29 0.9800
C39 H30 0.9800
O3 C40 1.410(4)
C40 C41 1.507(5)
C40 H31 0.9900
C40 H32 0.9900
C41 H33 0.9800
C41 H34 0.9800
C41 H35 0.9800
O4 C42 1.427(3)
C42 C43 1.495(4)
C42 H36 0.9900
C42 H37 0.9900
C43 H38 0.9800
C43 H39 0.9800
C43 H40 0.9800
O5 C44 1.431(3)
C44 C45 1.502(4)
C44 H41 0.9900
C44 H42 0.9900
C45 H43 0.9800
C45 H44 0.9800
C45 H45 0.9800
O6 C46 1.430(3)
C46 C47 1.502(4)
C46 H46 0.9900
C46 H47 0.9900
C47 H48 0.9800
C47 H49 0.9800
C47 H50 0.9800
O7 C48 1.424(4)
C48 C49 1.501(4)
C48 H51 0.9900
C48 H52 0.9900
C49 H53 0.9800
C49 H54 0.9800
C49 H55 0.9800
O8 C50 1.430(4)
C50 C51 1.491(5)
C50 H56 0.9900
C50 H57 0.9900
C51 H58 0.9800
C51 H59 0.9800
C51 H60 0.9800
O9 C52 1.429(4)
C52 C53 1.510(4)
C52 H61 0.9900
C52 H62 0.9900
C53 H63 0.9800
C53 H64 0.9800
C53 H65 0.9800
O10 C54 1.430(4)
C54 C55 1.504(4)
C54 H66 0.9900
C54 H67 0.9900
C55 H68 0.9800
C55 H69 0.9800
C55 H70 0.9800
C56 C88 1.518(4)
C56 C61 1.519(4)
C56 H71 0.9900
C56 H72 0.9900
C57 C64 1.516(4)
C57 C67 1.516(4)
C57 H73 0.9900
C57 H74 0.9900
C58 C70 1.519(4)
C58 C73 1.520(4)
C58 H75 0.9900
C58 H76 0.9900
C59 C76 1.518(4)
C59 C79 1.520(4)
C59 H77 0.9900
C59 H78 0.9900
C60 C85 1.516(4)
C60 C82 1.519(4)
C60 H79 0.9900
C60 H80 0.9900
C61 C66 1.389(4)
C61 C62 1.390(4)
C62 C63 1.396(4)
C62 H81 0.9500
C63 O11 1.381(3)
C63 C64 1.389(4)
C64 C65 1.397(4)
C65 C66 1.383(4)
C65 H82 0.9500
C66 O12 1.381(3)
C67 C72 1.389(4)
C67 C68 1.398(4)
C68 C69 1.393(4)
C68 H83 0.9500
C69 O13 1.379(3)
C69 C70 1.389(4)
C70 C71 1.395(4)
C71 C72 1.393(4)
C71 H84 0.9500
C72 O14 1.379(3)
C73 C74 1.384(4)
C73 C78 1.400(4)
C74 C75 1.395(4)
C74 H85 0.9500
C75 C76 1.388(4)
C75 O15 1.392(3)
C76 C77 1.387(4)
C77 C78 1.391(4)
C77 H86 0.9500
C78 O16 1.373(3)
C79 C80 1.390(4)
C79 C84 1.396(4)
C80 C81 1.382(4)
C80 H87 0.9500
C81 C82 1.390(4)
C81 O17 1.393(3)
C82 C83 1.386(4)
C83 C84 1.392(4)
C83 H88 0.9500
C84 O18 1.383(3)
C85 C86 1.388(4)
C85 C90 1.394(4)
C86 C87 1.395(4)
C86 H89 0.9500
C87 O19 1.382(3)
C87 C88 1.391(4)
C88 C89 1.388(4)
C89 C90 1.386(4)
C89 H90 0.9500
C90 O20 1.385(3)
O11 C91 1.411(4)
C91 C92 1.506(5)
C91 H91 0.9900
C91 H92 0.9900
C92 H93 0.9800
C92 H94 0.9800
C92 H95 0.9800
O12 C93 1.437(4)
C93 C94 1.498(4)
C93 H96 0.9900
C93 H97 0.9900
C94 H98 0.9800
C94 H99 0.9800
C94 H100 0.9800
O13 C95 1.421(4)
C95 C96 1.502(4)
C95 H101 0.9900
C95 H102 0.9900
C96 H103 0.9800
C96 H104 0.9800
C96 H105 0.9800
O14 C97 1.434(3)
C97 C98 1.501(4)
C97 H106 0.9900
C97 H107 0.9900
C98 H108 0.9800
C98 H109 0.9800
C98 H110 0.9800
O15 C99 1.435(4)
C99 C100 1.491(5)
C99 H111 0.9900
C99 H112 0.9900
C100 H113 0.9800
C100 H114 0.9800
C100 H115 0.9800
O16 C101 1.422(4)
C101 C102 1.502(4)
C101 H116 0.9900
C101 H117 0.9900
C102 H118 0.9800
C102 H119 0.9800
C102 H120 0.9800
O17 C103 1.427(4)
C103 C104 1.511(5)
C103 H121 0.9900
C103 H122 0.9900
C104 H123 0.9800
C104 H124 0.9800
C104 H125 0.9800
O18 C105 1.429(4)
C105 C106 1.502(4)
C105 H126 0.9900
C105 H127 0.9900
C106 H128 0.9800
C106 H129 0.9800
C106 H130 0.9800
O19 C107 1.427(4)
C107 C108 1.509(4)
C107 H131 0.9900
C107 H132 0.9900
C108 H133 0.9800
C108 H134 0.9800
C108 H135 0.9800
O20 C109 1.423(4)
C109 C110 1.512(4)
C109 H136 0.9900
C109 H137 0.9900
C110 H138 0.9800
C110 H139 0.9800
C110 H140 0.9800
Cl1 C111 1.753(3)
Cl2 C111 1.766(3)
Cl3 C111 1.763(3)
C111 H141 1.0000
Cl4 C113 1.736(8)
Cl4 C112 1.798(5)
Cl5 C113 1.721(8)
Cl5 C112 1.770(5)
Cl6 C112 1.712(5)
Cl6 C113 1.832(8)
C112 H142 1.0000
C113 H143 1.0000
Cl7 C114 1.72(2)
Cl8 C114 1.72(2)
Cl9 C114 1.72(2)
C114 H144 1.0000
Cl10 C115 1.74(2)
Cl11 C115 1.75(2)
Cl12 C115 1.75(2)
C115 H145 1.0000
C116 C117 1.496(8)
C116 H146 0.9800
C116 H147 0.9800
C116 H148 0.9800
C117 C118 1.523(8)
C117 H149 0.9900
C117 H150 0.9900
C118 C119 1.517(8)
C118 H151 0.9900
C118 H152 0.9900
C119 C120 1.510(8)
C119 H153 0.9900
C119 H154 0.9900
C120 C121 1.507(8)
C120 H155 0.9900
C120 H156 0.9900
C121 C122 1.544(8)
C121 H157 0.9900
C121 H158 0.9900
C122 C123 1.506(8)
C122 H159 0.9900
C122 H160 0.9900
C123 C124 1.513(8)
C123 H161 0.9900
C123 H162 0.9900
C124 C125 1.490(7)
C124 H163 0.9900
C124 H164 0.9900
C125 C126 1.534(7)
C125 H165 0.9900
C125 H166 0.9900
C126 C127 1.490(7)
C126 H167 0.9900
C126 H168 0.9900
C127 C128 1.527(8)
C127 H169 0.9900
C127 H170 0.9900
C128 C129 1.520(7)
C128 H171 0.9900
C128 H172 0.9900
C129 C130 1.489(8)
C129 H173 0.9900
C129 H174 0.9900
C130 C131 1.497(8)
C130 H175 0.9900
C130 H176 0.9900
C131 H177 0.9800
C131 H178 0.9800
C131 H179 0.9800
C132 C133 1.490(11)
C132 H180 0.9800
C132 H181 0.9800
C132 H182 0.9800
C133 C134 1.509(11)
C133 H183 0.9900
C133 H184 0.9900
C134 C135 1.512(11)
C134 H185 0.9900
C134 H186 0.9900
C135 C136 1.516(11)
C135 H187 0.9900
C135 H188 0.9900
C136 C137 1.494(11)
C136 H189 0.9900
C136 H190 0.9900
C137 C138 1.557(11)
C137 H191 0.9900
C137 H192 0.9900
C138 C139 1.499(11)
C138 H193 0.9900
C138 H194 0.9900
C139 C140 1.502(11)
C139 H195 0.9900
C139 H196 0.9900
C140 C141 1.473(11)
C140 H197 0.9900
C140 H198 0.9900
C141 C142 1.552(11)
C141 H199 0.9900
C141 H200 0.9900
C142 C143 1.485(11)
C142 H201 0.9900
C142 H202 0.9900
C143 C144 1.517(11)
C143 H203 0.9900
C143 H204 0.9900
C144 C145 1.523(11)
C144 H205 0.9900
C144 H206 0.9900
C145 C146 1.489(11)
C145 H207 0.9900
C145 H208 0.9900
C146 C147 1.483(12)
C146 H209 0.9900
C146 H210 0.9900
C147 H211 0.9800
C147 H212 0.9800
C147 H213 0.9800
C148 C149 1.491(11)
C148 H214 0.9800
C148 H215 0.9800
C148 H216 0.9800
C149 C150 1.509(11)
C149 H217 0.9900
C149 H218 0.9900
C150 C151 1.518(11)
C150 H219 0.9900
C150 H220 0.9900
C151 C152 1.508(11)
C151 H221 0.9900
C151 H222 0.9900
C152 C153 1.494(11)
C152 H223 0.9900
C152 H224 0.9900
C153 C154 1.553(11)
C153 H225 0.9900
C153 H226 0.9900
C154 C155 1.505(10)
C154 H227 0.9900
C154 H228 0.9900
C155 C156 1.506(11)
C155 H229 0.9900
C155 H230 0.9900
C156 C157 1.479(10)
C156 H231 0.9900
C156 H232 0.9900
C157 C158 1.549(11)
C157 H233 0.9900
C157 H234 0.9900
C158 C159 1.483(11)
C158 H235 0.9900
C158 H236 0.9900
C159 C160 1.522(11)
C159 H237 0.9900
C159 H238 0.9900
C160 C161 1.522(11)
C160 H239 0.9900
C160 H240 0.9900
C161 C162 1.487(11)
C161 H241 0.9900
C161 H242 0.9900
C162 C163 1.486(12)
C162 H243 0.9900
C162 H244 0.9900
C163 H245 0.9800
C163 H246 0.9800
C163 H247 0.9800
C164 C165 1.495(12)
C164 H248 0.9800
C164 H249 0.9800
C164 H250 0.9800
C165 C166 1.513(11)
C165 H251 0.9900
C165 H252 0.9900
C166 C167 1.516(11)
C166 H253 0.9900
C166 H254 0.9900
C167 C168 1.518(11)
C167 H255 0.9900
C167 H256 0.9900
C168 C169 1.493(11)
C168 H257 0.9900
C168 H258 0.9900
C169 C170 1.554(11)
C169 H259 0.9900
C169 H260 0.9900
C170 C171 1.511(10)
C170 H261 0.9900
C170 H262 0.9900
C171 C172 1.506(11)
C171 H263 0.9900
C171 H264 0.9900
C172 C173 1.476(10)
C172 H265 0.9900
C172 H266 0.9900
C173 C174 1.550(11)
C173 H267 0.9900
C173 H268 0.9900
C174 C175 1.491(11)
C174 H269 0.9900
C174 H270 0.9900
C175 C176 1.521(11)
C175 H271 0.9900
C175 H272 0.9900
C176 C177 1.518(11)
C176 H273 0.9900
C176 H274 0.9900
C177 C178 1.483(11)
C177 H275 0.9900
C177 H276 0.9900
C178 C179 1.481(12)
C178 H277 0.9900
C178 H278 0.9900
C179 H279 0.9800
C179 H280 0.9800
C179 H281 0.9800
C180 C181 1.495(12)
C180 H282 0.9800
C180 H283 0.9800
C180 H284 0.9800
C181 C182 1.512(12)
C181 H285 0.9900
C181 H286 0.9900
C182 C183 1.518(11)
C182 H287 0.9900
C182 H288 0.9900
C183 C184 1.514(11)
C183 H289 0.9900
C183 H290 0.9900
C184 C185 1.493(11)
C184 H291 0.9900
C184 H292 0.9900
C185 C186 1.543(11)
C185 H293 0.9900
C185 H294 0.9900
C186 C187 1.504(11)
C186 H295 0.9900
C186 H296 0.9900
C187 C188 1.513(11)
C187 H297 0.9900
C187 H298 0.9900
C188 C189 1.472(11)
C188 H299 0.9900
C188 H300 0.9900
C189 C190 1.542(11)
C189 H301 0.9900
C189 H302 0.9900
C190 C191 1.488(11)
C190 H303 0.9900
C190 H304 0.9900
C191 C192 1.522(11)
C191 H305 0.9900
C191 H306 0.9900
C192 C193 1.523(11)
C192 H307 0.9900
C192 H308 0.9900
C193 C194 1.490(12)
C193 H309 0.9900
C193 H310 0.9900
C194 C195 1.483(12)
C194 H311 0.9900
C194 H312 0.9900
C195 H313 0.9800
C195 H314 0.9800
C195 H315 0.9800

loop_
_geom_torsion_atom_site_label_1
_geom_torsion_atom_site_label_2
_geom_torsion_atom_site_label_3
_geom_torsion_atom_site_label_4
_geom_torsion
C33 C1 C6 C11 91.1(3)
C33 C1 C6 C7 -87.4(3)
C11 C6 C7 O1 179.7(2)
C1 C6 C7 O1 -1.7(4)
C11 C6 C7 C8 -0.5(4)
C1 C6 C7 C8 178.1(3)
O1 C7 C8 C9 179.5(3)
C6 C7 C8 C9 -0.4(4)
C7 C8 C9 C10 1.6(4)
C7 C8 C9 C2 -175.0(3)
C12 C2 C9 C8 89.3(3)
C12 C2 C9 C10 -87.2(3)
C8 C9 C10 O2 178.0(2)
C2 C9 C10 O2 -5.5(4)
C8 C9 C10 C11 -2.0(4)
C2 C9 C10 C11 174.5(3)
O2 C10 C11 C6 -178.7(3)
C9 C10 C11 C6 1.2(4)
C7 C6 C11 C10 0.0(4)
C1 C6 C11 C10 -178.6(3)
C9 C2 C12 C17 84.9(3)
C9 C2 C12 C13 -91.6(3)
C17 C12 C13 O3 -179.6(2)
C2 C12 C13 O3 -3.1(4)
C17 C12 C13 C14 0.7(4)
C2 C12 C13 C14 177.2(3)
C12 C13 C14 C15 -1.2(4)
O3 C13 C14 C15 179.1(3)
C13 C14 C15 C16 -0.4(4)
C13 C14 C15 C3 -177.9(3)
C18 C3 C15 C16 -86.8(3)
C18 C3 C15 C14 90.6(3)
C14 C15 C16 O4 -177.6(2)
C3 C15 C16 O4 -0.1(4)
C14 C15 C16 C17 2.4(4)
C3 C15 C16 C17 179.9(2)
C13 C12 C17 C16 1.4(4)
C2 C12 C17 C16 -175.2(3)
O4 C16 C17 C12 177.0(2)
C15 C16 C17 C12 -3.0(4)
C15 C3 C18 C23 92.3(3)
C15 C3 C18 C19 -88.2(3)
C23 C18 C19 O5 -177.8(2)
C3 C18 C19 O5 2.7(4)
C23 C18 C19 C20 1.7(4)
C3 C18 C19 C20 -177.8(2)
O5 C19 C20 C21 177.8(2)
C18 C19 C20 C21 -1.7(4)
C19 C20 C21 C22 0.3(4)
C19 C20 C21 C4 -178.6(2)
C24 C4 C21 C20 88.8(3)
C24 C4 C21 C22 -90.0(3)
C20 C21 C22 O6 179.7(2)
C4 C21 C22 O6 -1.4(4)
C20 C21 C22 C23 1.1(4)
C4 C21 C22 C23 179.9(3)
C19 C18 C23 C22 -0.4(4)
C3 C18 C23 C22 179.1(2)
O6 C22 C23 C18 -179.6(2)
C21 C22 C23 C18 -1.0(4)
C21 C4 C24 C29 91.4(3)
C21 C4 C24 C25 -84.8(3)
C29 C24 C25 O7 178.6(2)
C4 C24 C25 O7 -5.1(4)
C29 C24 C25 C26 -2.7(4)
C4 C24 C25 C26 173.6(3)
O7 C25 C26 C27 -179.7(3)
C24 C25 C26 C27 1.7(4)
C25 C26 C27 C28 0.8(4)
C25 C26 C27 C5 -176.3(3)
C30 C5 C27 C26 83.3(3)
C30 C5 C27 C28 -93.8(3)
C26 C27 C28 O8 179.2(2)
C5 C27 C28 O8 -3.7(4)
C26 C27 C28 C29 -2.2(4)
C5 C27 C28 C29 174.8(3)
C25 C24 C29 C28 1.3(4)
C4 C24 C29 C28 -175.0(3)
O8 C28 C29 C24 179.6(3)
C27 C28 C29 C24 1.2(4)
C27 C5 C30 C31 -88.8(3)
C27 C5 C30 C35 88.8(3)
C35 C30 C31 O9 179.9(2)
C5 C30 C31 O9 -2.4(4)
C35 C30 C31 C32 0.7(4)
C5 C30 C31 C32 178.4(3)
O9 C31 C32 C33 179.8(3)
C30 C31 C32 C33 -1.0(4)
C31 C32 C33 C34 -0.2(4)
C31 C32 C33 C1 178.4(3)
C6 C1 C33 C32 89.1(3)
C6 C1 C33 C34 -92.4(3)
C32 C33 C34 O10 -178.5(2)
C1 C33 C34 O10 2.9(4)
C32 C33 C34 C35 1.8(4)
C1 C33 C34 C35 -176.8(3)
O10 C34 C35 C30 178.2(3)
C33 C34 C35 C30 -2.1(4)
C31 C30 C35 C34 0.9(4)
C5 C30 C35 C34 -176.9(3)
C8 C7 O1 C36 1.4(4)
C6 C7 O1 C36 -178.8(3)
C7 O1 C36 C37 -179.3(3)
C11 C10 O2 C38 2.7(4)
C9 C10 O2 C38 -177.3(2)
C10 O2 C38 C39 174.0(3)
C12 C13 O3 C40 -179.0(3)
C14 C13 O3 C40 0.7(4)
C13 O3 C40 C41 177.2(3)
C15 C16 O4 C42 -177.7(2)
C17 C16 O4 C42 2.2(4)
C16 O4 C42 C43 -176.3(2)
C20 C19 O5 C44 0.5(4)
C18 C19 O5 C44 179.9(2)
C19 O5 C44 C45 -179.2(2)
C23 C22 O6 C46 2.9(4)
C21 C22 O6 C46 -175.7(2)
C22 O6 C46 C47 173.6(2)
C26 C25 O7 C48 1.9(4)
C24 C25 O7 C48 -179.5(2)
C25 O7 C48 C49 178.5(2)
C27 C28 O8 C50 -177.0(3)
C29 C28 O8 C50 4.5(4)
C28 O8 C50 C51 177.8(3)
C30 C31 O9 C52 177.5(2)
C32 C31 O9 C52 -3.3(4)
C31 O9 C52 C53 179.7(2)
C35 C34 O10 C54 1.2(4)
C33 C34 O10 C54 -178.5(2)
C34 O10 C54 C55 -175.8(2)
C88 C56 C61 C66 87.8(3)
C88 C56 C61 C62 -88.6(3)
C66 C61 C62 C63 -1.4(4)
C56 C61 C62 C63 175.0(3)
C61 C62 C63 O11 -176.4(2)
C61 C62 C63 C64 2.5(4)
O11 C63 C64 C65 177.6(2)
C62 C63 C64 C65 -1.3(4)
O11 C63 C64 C57 0.9(4)
C62 C63 C64 C57 -178.1(3)
C67 C57 C64 C63 93.9(3)
C67 C57 C64 C65 -82.8(3)
C63 C64 C65 C66 -0.8(4)
C57 C64 C65 C66 176.0(3)
C64 C65 C66 O12 -177.7(2)
C64 C65 C66 C61 1.9(4)
C62 C61 C66 O12 178.8(2)
C56 C61 C66 O12 2.4(4)
C62 C61 C66 C65 -0.7(4)
C56 C61 C66 C65 -177.1(3)
C64 C57 C67 C72 87.9(3)
C64 C57 C67 C68 -91.7(3)
C72 C67 C68 C69 0.5(4)
C57 C67 C68 C69 -179.9(3)
C67 C68 C69 O13 179.3(2)
C67 C68 C69 C70 -0.2(4)
O13 C69 C70 C71 -179.7(2)
C68 C69 C70 C71 -0.1(4)
O13 C69 C70 C58 0.3(4)
C68 C69 C70 C58 179.8(3)
C73 C58 C70 C69 89.0(3)
C73 C58 C70 C71 -91.1(3)
C69 C70 C71 C72 0.2(4)
C58 C70 C71 C72 -179.8(3)
C68 C67 C72 O14 179.7(2)
C57 C67 C72 O14 0.1(4)
C68 C67 C72 C71 -0.5(4)
C57 C67 C72 C71 179.9(3)
C70 C71 C72 O14 179.9(2)
C70 C71 C72 C67 0.1(4)
C70 C58 C73 C74 -91.0(3)
C70 C58 C73 C78 86.2(3)
C78 C73 C74 C75 -1.9(4)
C58 C73 C74 C75 175.3(3)
C73 C74 C75 C76 0.3(4)
C73 C74 C75 O15 179.9(3)
O15 C75 C76 C77 -177.8(2)
C74 C75 C76 C77 1.8(4)
O15 C75 C76 C59 6.4(4)
C74 C75 C76 C59 -173.9(3)
C79 C59 C76 C77 -85.8(3)
C79 C59 C76 C75 90.0(3)
C75 C76 C77 C78 -2.3(4)
C59 C76 C77 C78 173.6(3)
C76 C77 C78 O16 -178.3(3)
C76 C77 C78 C73 0.6(4)
C74 C73 C78 O16 -179.5(2)
C58 C73 C78 O16 3.3(4)
C74 C73 C78 C77 1.5(4)
C58 C73 C78 C77 -175.8(3)
C76 C59 C79 C80 -84.1(3)
C76 C59 C79 C84 94.6(3)
C84 C79 C80 C81 0.3(4)
C59 C79 C80 C81 179.1(3)
C79 C80 C81 C82 1.4(4)
C79 C80 C81 O17 -179.8(3)
C80 C81 C82 C83 -1.9(4)
O17 C81 C82 C83 179.3(2)
C80 C81 C82 C60 179.3(3)
O17 C81 C82 C60 0.5(4)
C85 C60 C82 C83 -90.2(3)
C85 C60 C82 C81 88.6(3)
C81 C82 C83 C84 0.6(4)
C60 C82 C83 C84 179.5(3)
C82 C83 C84 O18 -179.9(3)
C82 C83 C84 C79 1.1(4)
C80 C79 C84 O18 179.4(2)
C59 C79 C84 O18 0.6(4)
C80 C79 C84 C83 -1.5(4)
C59 C79 C84 C83 179.7(3)
C82 C60 C85 C86 -91.8(3)
C82 C60 C85 C90 87.0(3)
C90 C85 C86 C87 0.4(4)
C60 C85 C86 C87 179.2(3)
C85 C86 C87 O19 179.5(3)
C85 C86 C87 C88 -1.6(4)
O19 C87 C88 C89 -178.4(2)
C86 C87 C88 C89 2.5(4)
O19 C87 C88 C56 3.6(4)
C86 C87 C88 C56 -175.4(3)
C61 C56 C88 C89 -91.6(3)
C61 C56 C88 C87 86.3(3)
C87 C88 C89 C90 -2.4(4)
C56 C88 C89 C90 175.5(3)
C88 C89 C90 O20 -179.4(3)
C88 C89 C90 C85 1.3(4)
C86 C85 C90 O20 -179.6(2)
C60 C85 C90 O20 1.6(4)
C86 C85 C90 C89 -0.3(4)
C60 C85 C90 C89 -179.0(3)
C64 C63 O11 C91 176.7(3)
C62 C63 O11 C91 -4.3(4)
C63 O11 C91 C92 172.7(3)
C65 C66 O12 C93 -2.7(4)
C61 C66 O12 C93 177.8(2)
C66 O12 C93 C94 173.7(2)
C70 C69 O13 C95 173.3(2)
C68 C69 O13 C95 -6.2(4)
C69 O13 C95 C96 -173.3(3)
C67 C72 O14 C97 -179.3(2)
C71 C72 O14 C97 0.9(4)
C72 O14 C97 C98 -178.5(2)
C76 C75 O15 C99 -171.1(2)
C74 C75 O15 C99 9.3(4)
C75 O15 C99 C100 176.8(3)
C77 C78 O16 C101 -8.5(4)
C73 C78 O16 C101 172.5(2)
C78 O16 C101 C102 -177.5(3)
C80 C81 O17 C103 1.3(4)
C82 C81 O17 C103 -179.9(3)
C81 O17 C103 C104 -178.5(3)
C83 C84 O18 C105 5.0(4)
C79 C84 O18 C105 -175.9(2)
C84 O18 C105 C106 -179.9(2)
C88 C87 O19 C107 -179.8(2)
C86 C87 O19 C107 -0.9(4)
C87 O19 C107 C108 -177.3(2)
C89 C90 O20 C109 -4.2(4)
C85 C90 O20 C109 175.1(2)
C90 O20 C109 C110 -179.0(3)
C116 C117 C118 C119 -179(2)
C117 C118 C119 C120 177(2)
C118 C119 C120 C121 179(2)
C119 C120 C121 C122 180(2)
C120 C121 C122 C123 -179(2)
C121 C122 C123 C124 -179.5(19)
C122 C123 C124 C125 -174.3(17)
C123 C124 C125 C126 -177.9(16)
C124 C125 C126 C127 178.1(14)
C125 C126 C127 C128 -177.0(14)
C126 C127 C128 C129 177.8(15)
C127 C128 C129 C130 177.9(17)
C128 C129 C130 C131 -179(2)
C132 C133 C134 C135 -177(3)
C133 C134 C135 C136 180(2)
C134 C135 C136 C137 177(2)
C135 C136 C137 C138 178(2)
C136 C137 C138 C139 -179(3)
C137 C138 C139 C140 -177(3)
C138 C139 C140 C141 -175(3)
C139 C140 C141 C142 -177(3)
C140 C141 C142 C143 179(3)
C141 C142 C143 C144 -175(4)
C142 C143 C144 C145 -178(4)
C143 C144 C145 C146 178(4)
C144 C145 C146 C147 -172(4)
C148 C149 C150 C151 178(2)
C149 C150 C151 C152 -178(2)
C150 C151 C152 C153 179(3)
C151 C152 C153 C154 179(3)
C152 C153 C154 C155 180(3)
C153 C154 C155 C156 178(3)
C154 C155 C156 C157 -172(2)
C155 C156 C157 C158 -180(2)
C156 C157 C158 C159 -174(3)
C157 C158 C159 C160 -174(3)
C158 C159 C160 C161 174(3)
C159 C160 C161 C162 -176(4)
C160 C161 C162 C163 -176(4)
C164 C165 C166 C167 172(4)
C165 C166 C167 C168 -177(4)
C166 C167 C168 C169 -166(5)
C167 C168 C169 C170 -175(4)
C168 C169 C170 C171 179(4)
C169 C170 C171 C172 179(3)
C170 C171 C172 C173 172(2)
C171 C172 C173 C174 178(2)
C172 C173 C174 C175 -179(3)
C173 C174 C175 C176 -174(3)
C174 C175 C176 C177 -176(3)
C175 C176 C177 C178 176(3)
C176 C177 C178 C179 176(3)
C180 C181 C182 C183 175(3)
C181 C182 C183 C184 -177(3)
C182 C183 C184 C185 -179(3)
C183 C184 C185 C186 173(3)
C184 C185 C186 C187 165(3)
C185 C186 C187 C188 -179(3)
C186 C187 C188 C189 -179(3)
C187 C188 C189 C190 170(3)
C188 C189 C190 C191 -179(4)
C189 C190 C191 C192 180(3)
C190 C191 C192 C193 179(3)
C191 C192 C193 C194 177(3)
C192 C193 C194 C195 175(4)
